data_7704742
loop_
_publ_author_name
'Oliveira, Carolina G.'
'Romero-Canel\'on, Isolda'
'Coverdale, James P. C.'
'Maia, Pedro Ivo S.'
'Clarkson, Guy J.'
'Deflon, Victor M.'
'Sadler, Peter J.'

_publ_section_title
;
 Novel tetranuclear Pd<sup>II</sup> and Pt<sup>II</sup> anticancer
 complexes derived from pyrene thiosemicarbazones.
;
_journal_issue 28
_journal_name_full 'Dalton transactions (Cambridge, England : 2003)'
_journal_page_first 9595
_journal_page_last 9604
_journal_paper_doi 10.1039/d0dt01133a
_journal_volume 49
_journal_year 2020
_chemical_formula_moiety 'C96 H83 N12 Pt4 S4, C H Cl3, 2(C3 H6 O)'
_chemical_formula_sum 'C103 H96 Cl3 N12 O2 Pt4 S4'
_chemical_formula_weight 2548.86
_space_group_crystal_system monoclinic
_space_group_IT_number 14
_space_group_name_Hall '-P 2yn'
_space_group_name_H-M_alt 'P 1 21/n 1'
_atom_sites_solution_hydrogens geom
_atom_sites_solution_primary dual
_audit_creation_date 2020-03-12
_audit_creation_method
;
Olex2 1.2
(compiled 2018.05.29 svn.r3510 for OlexSys, GUI svn.r5506)
;
_audit_update_record
;
2020-03-12 deposited with the CCDC.	2020-06-05 downloaded from the CCDC.
;
_cell_angle_alpha 90
_cell_angle_beta 91.045(3)
_cell_angle_gamma 90
_cell_formula_units_Z 4
_cell_length_a 18.8631(8)
_cell_length_b 26.4584(12)
_cell_length_c 21.3233(8)
_cell_measurement_reflns_used 6278
_cell_measurement_temperature 200(2)
_cell_measurement_theta_max 22.99
_cell_measurement_theta_min 2.29
_cell_volume 10640.4(8)
_computing_molecular_graphics 'Olex2 (Dolomanov et al., 2009)'
_computing_publication_material 'Olex2 (Dolomanov et al., 2009)'
_computing_structure_refinement 'ShelXL (Sheldrick, 2015)'
_computing_structure_solution 'ShelXT (Sheldrick, 2015)'
_diffrn_ambient_temperature 200(2)
_diffrn_measured_fraction_theta_full 0.995
_diffrn_measured_fraction_theta_max 0.989
_diffrn_measurement_device_type 'Bruker APEX-II CCD'
_diffrn_measurement_method '\f and \w scans'
_diffrn_radiation_type MoK\a
_diffrn_radiation_wavelength 0.71073
_diffrn_reflns_av_R_equivalents 0.1224
_diffrn_reflns_av_unetI/netI 0.1492
_diffrn_reflns_Laue_measured_fraction_full 0.995
_diffrn_reflns_Laue_measured_fraction_max 0.989
_diffrn_reflns_limit_h_max 23
_diffrn_reflns_limit_h_min -22
_diffrn_reflns_limit_k_max 33
_diffrn_reflns_limit_k_min -30
_diffrn_reflns_limit_l_max 26
_diffrn_reflns_limit_l_min -26
_diffrn_reflns_number 87773
_diffrn_reflns_point_group_measured_fraction_full 0.995
_diffrn_reflns_point_group_measured_fraction_max 0.989
_diffrn_reflns_theta_full 25.242
_diffrn_reflns_theta_max 26.443
_diffrn_reflns_theta_min 1.227
_diffrn_standards_number 0
_exptl_absorpt_coefficient_mu 5.447
_exptl_absorpt_correction_T_max 0.7454
_exptl_absorpt_correction_T_min 0.5977
_exptl_absorpt_correction_type multi-scan
_exptl_absorpt_process_details
'SADABS-2012/1 (Bruker,2012) was used for absorption correction. wR2(int) was 0.1145 before and 0.0655 after correction. The Ratio of minimum to maximum transmission is 0.8019. The \l/2 correction factor is 0.0015.'
_exptl_crystal_colour red
_exptl_crystal_colour_primary red
_exptl_crystal_density_diffrn 1.591
_exptl_crystal_description block
_exptl_crystal_F_000 4964
_exptl_crystal_size_max 0.2
_exptl_crystal_size_mid 0.15
_exptl_crystal_size_min 0.15
_refine_diff_density_max 1.347
_refine_diff_density_min -1.471
_refine_diff_density_rms 0.201
_refine_ls_extinction_method none
_refine_ls_goodness_of_fit_ref 1.027
_refine_ls_hydrogen_treatment constr
_refine_ls_matrix_type full
_refine_ls_number_parameters 1211
_refine_ls_number_reflns 21672
_refine_ls_number_restraints 369
_refine_ls_restrained_S_all 1.022
_refine_ls_R_factor_all 0.1518
_refine_ls_R_factor_gt 0.0659
_refine_ls_shift/su_max 0.001
_refine_ls_shift/su_mean 0.000
_refine_ls_structure_factor_coef Fsqd
_refine_ls_weighting_details 'w=1/[\s^2^(Fo^2^)+(0.0698P)^2^+29.7710P] where P=(Fo^2^+2Fc^2^)/3'
_refine_ls_weighting_scheme calc
_refine_ls_wR_factor_gt 0.1462
_refine_ls_wR_factor_ref 0.1772
_reflns_Friedel_coverage 0.000
_reflns_number_gt 11278
_reflns_number_total 21672
_reflns_threshold_expression 'I > 2\s(I)'
_cod_data_source_file d0dt01133a2.cif
_cod_data_source_block ocg6_sq
_cod_depositor_comments 'Adding full bibliography for 7704742.cif.'
_cod_database_code 7704742
_shelx_shelxl_version_number 2018/3
_shelx_space_group_comment
;
The symmetry employed for this shelxl refinement is uniquely defined
by the following loop, which should always be used as a source of
symmetry information in preference to the above space-group names.
They are only intended as comments.
;
_olex2_refinement_description
;
1. Fixed Uiso
 At 1.2 times of:
  All C(H) groups, All C(H,H) groups, All N(H) groups, All N(H,H) groups
 At 1.5 times of:
  All C(H,H,H) groups
2. Restrained distances
 C422-C423 = C423-C424 = C424-C425 = C425-C426 = C426-C427 = C427-C422
 1.55 with sigma of 0.01
 N421-C22A = C22A-C23A = C23A-C24A = C24A-C25A = C25A-C26A = C26A-C27A = C27A-
 C22A
 1.55 with sigma of 0.01
 C22A-C24A = C23A-C25A = C24A-C26A = C25A-C27A = C26A-C22A
 2.53 with sigma of 0.016
 N421-C23A = N421-C27A
 2.46 with sigma of 0.02
3. Restrained planarity
 C422, C424, C425, C427
 with sigma of 0.1
 C423, C424, C426, C427
 with sigma of 0.1
 C27A, C26A, C24A, C23A
 with sigma of 0.1
 C22A, C27A, C25A, C24A
 with sigma of 0.1
4. Uiso/Uaniso restraints and constraints
C422 \\sim C423 \\sim C424 \\sim C425 \\sim C426 \\sim C427: within 1.7A with
sigma of 0.01 and sigma for terminal atoms of 0.02
C322 \\sim C323 \\sim C324 \\sim C325 \\sim C326 \\sim C327: within 1.7A with
sigma of 0.01 and sigma for terminal atoms of 0.02
N221 \\sim C222 \\sim C223 \\sim C224 \\sim C225 \\sim C226 \\sim C227: within
1.7A with sigma of 0.01 and sigma for terminal atoms of 0.02
Cl11 \\sim Cl12 \\sim Cl13 \\sim C10: within 1.7A with sigma of 0.01 and sigma
for terminal atoms of 0.02
C6 \\sim O5 \\sim C5 \\sim C4: within 1.7A with sigma of 0.01 and sigma for
terminal atoms of 0.02
C203 \\sim C204 \\sim C205 \\sim C206 \\sim C207 \\sim C208 \\sim C209 \\sim
C210: within 1.7A with sigma of 0.01 and sigma for terminal atoms of 0.02
5. Rigid body (RIGU) restrains
 C216, C217, N218, N219, C220, N221
 with sigma for 1-2 distances of 0.001 and sigma for 1-3 distances of 0.001
 C308, C307, C306, C301, C302, C313
 with sigma for 1-2 distances of 0.001 and sigma for 1-3 distances of 0.001
 C203, C216, C215, C214, C213
 with sigma for 1-2 distances of 0.002 and sigma for 1-3 distances of 0.002
 N421, C22A, C27A, C26A, C25A, C24A, C23A
 with sigma for 1-2 distances of 0.0008 and sigma for 1-3 distances of 0.0008
 C412, C411, C410, C409, C408, C407, C406, C405
 with sigma for 1-2 distances of 0.001 and sigma for 1-3 distances of 0.001
6. Others
 Fixed Sof: H421(0.6) H42A(0.4) C422(0.6) H422(0.6) C423(0.6) H42B(0.6)
 H42C(0.6) C424(0.6) H42D(0.6) H42E(0.6) C425(0.6) H42F(0.6) H42G(0.6)
 C426(0.6) H42H(0.6) H42I(0.6) C427(0.6) H42J(0.6) H42K(0.6) C22A(0.4)
 H22K(0.4) C27A(0.4) H27A(0.4) H27B(0.4) C26A(0.4) H26A(0.4) H26B(0.4)
 C25A(0.4) H25A(0.4) H25B(0.4) C24A(0.4) H24A(0.4) H24B(0.4) C23A(0.4)
 H23A(0.4) H23B(0.4)
7.a Ternary CH refined with riding coordinates:
 C122(H122), C222(H222), C322(H322), C422(H422), C10(H10), C22A(H22K)
7.b Secondary CH2 refined with riding coordinates:
 C327(H32A,H32B), C123(H12A,H12B), C124(H12C,H12D), C125(H12E,H12F), C126(H12G,
 H12H), C127(H12I,H12J), C223(H22A,H22B), C224(H22C,H22D), C225(H22E,H22F),
 C226(H22G,H22H), C227(H22I,H22J), C323(H32C,H32D), C324(H32E,H32F), C325(H32G,
 H32H), C326(H32I,H32J), C423(H42B,H42C), C424(H42D,H42E), C425(H42F,H42G),
 C426(H42H,H42I), C427(H42J,H42K), C27A(H27A,H27B), C26A(H26A,H26B), C25A(H25A,
 H25B), C24A(H24A,H24B), C23A(H23A,H23B)
7.c Aromatic/amide H refined with riding coordinates:
 C104(H104), C105(H105), C107(H107), C108(H108), C109(H109), C111(H111),
 C112(H112), C114(H114), C117(H117), N121(H121), C204(H204), C205(H205),
 C207(H207), C208(H208), C209(H209), C211(H211), C212(H212), C214(H214),
 C217(H217), N221(H221), C304(H304), C305(H305), C307(H307), C308(H308),
 C311(H311), C312(H312), C314(H314), C317(H317), N321(H321), C404(H404),
 C405(H405), C407(H407), C408(H408), C409(H409), C411(H411), C412(H412),
 C414(H414), C417(H417), N421(H421), N421(H42A)
7.d Idealised Me refined as rotating group:
 C1(H1A,H1B,H1C), C3(H3A,H3B,H3C), C6(H6A,H6B,H6C), C4(H4A,H4B,H4C)
;
_olex2_submission_special_instructions 'No special instructions were received'

loop_
_space_group_symop_operation_xyz
'x, y, z'
'-x+1/2, y+1/2, -z+1/2'
'-x, -y, -z'
'x-1/2, -y-1/2, z-1/2'

loop_
_atom_site_label
_atom_site_type_symbol
_atom_site_fract_x
_atom_site_fract_y
_atom_site_fract_z
_atom_site_U_iso_or_equiv
_atom_site_adp_type
_atom_site_occupancy
_atom_site_site_symmetry_order
_atom_site_calc_flag
_atom_site_refinement_flags_posn
_atom_site_refinement_flags_adp
_atom_site_refinement_flags_occupancy
_atom_site_disorder_assembly
_atom_site_disorder_group
Pt1 Pt 0.44023(3) 0.80226(2) 0.56608(2) 0.03586(15) Uani 1 1 d . . . . .
Pt2 Pt 0.34330(3) 0.69623(2) 0.56814(2) 0.03606(15) Uani 1 1 d . . . . .
Pt3 Pt 0.31846(3) 0.78246(2) 0.42702(2) 0.03643(16) Uani 1 1 d . . . . .
Pt4 Pt 0.46510(3) 0.71179(2) 0.42839(2) 0.03607(15) Uani 1 1 d . . . . .
C327 C 0.0936(9) 0.6259(7) 0.4186(9) 0.079(4) Uani 1 1 d . U . . .
H32A H 0.102153 0.654208 0.389259 0.095 Uiso 1 1 calc R . . . .
H32B H 0.061797 0.638179 0.451669 0.095 Uiso 1 1 calc R . . . .
C101 C 0.5347(8) 0.7445(6) 0.8392(6) 0.049(4) Uani 1 1 d . . . . .
C102 C 0.5133(8) 0.7565(6) 0.7762(6) 0.048(4) Uani 1 1 d . . . . .
C103 C 0.4560(7) 0.7887(5) 0.7620(5) 0.041(4) Uani 1 1 d . . . . .
C104 C 0.4168(7) 0.8080(5) 0.8148(6) 0.044(4) Uani 1 1 d . . . . .
H104 H 0.377299 0.829488 0.807172 0.053 Uiso 1 1 calc R . . . .
C105 C 0.4344(8) 0.7965(5) 0.8724(6) 0.046(4) Uani 1 1 d . . . . .
H105 H 0.406620 0.809977 0.905109 0.055 Uiso 1 1 calc R . . . .
C106 C 0.4950(8) 0.7639(5) 0.8898(7) 0.047(4) Uani 1 1 d . . . . .
C107 C 0.5166(9) 0.7538(6) 0.9504(7) 0.057(4) Uani 1 1 d . . . . .
H107 H 0.491229 0.767721 0.984371 0.068 Uiso 1 1 calc R . . . .
C108 C 0.5741(8) 0.7240(6) 0.9621(8) 0.066(5) Uani 1 1 d . . . . .
H108 H 0.586658 0.716385 1.004372 0.079 Uiso 1 1 calc R . . . .
C109 C 0.6146(8) 0.7043(6) 0.9150(6) 0.060(5) Uani 1 1 d . . . . .
H109 H 0.655832 0.685036 0.924823 0.072 Uiso 1 1 calc R . . . .
C110 C 0.5947(7) 0.7130(5) 0.8534(6) 0.040(3) Uani 1 1 d . . . . .
C111 C 0.6342(7) 0.6937(6) 0.8017(6) 0.051(4) Uani 1 1 d . . . . .
H111 H 0.674734 0.673463 0.810478 0.061 Uiso 1 1 calc R . . . .
C112 C 0.6158(8) 0.7034(5) 0.7392(8) 0.056(4) Uani 1 1 d . . . . .
H112 H 0.642040 0.688881 0.706130 0.067 Uiso 1 1 calc R . . . .
C113 C 0.5565(7) 0.7356(5) 0.7260(6) 0.043(4) Uani 1 1 d . . . . .
C114 C 0.5370(6) 0.7475(5) 0.6629(5) 0.035(3) Uani 1 1 d . . . . .
H114 H 0.564160 0.734249 0.629600 0.042 Uiso 1 1 calc R . . . .
C115 C 0.4811(7) 0.7772(5) 0.6494(6) 0.040(4) Uani 1 1 d . . . . .
C116 C 0.4397(7) 0.7999(5) 0.6985(6) 0.042(4) Uani 1 1 d . . . . .
C117 C 0.3802(7) 0.8312(5) 0.6801(6) 0.044(4) Uani 1 1 d . . . . .
H117 H 0.348839 0.845183 0.709787 0.052 Uiso 1 1 calc R . . . .
N118 N 0.3726(5) 0.8388(4) 0.6213(4) 0.033(3) Uani 1 1 d . . . . .
N119 N 0.3149(5) 0.8659(4) 0.5983(5) 0.033(3) Uani 1 1 d . . . . .
C120 C 0.3106(7) 0.8686(5) 0.5381(6) 0.034(3) Uani 1 1 d . . . . .
S120 S 0.37678(18) 0.84343(14) 0.48573(14) 0.0383(9) Uani 1 1 d . . . . .
N121 N 0.2576(6) 0.8935(4) 0.5103(5) 0.039(3) Uani 1 1 d . . . . .
H121 H 0.256692 0.896160 0.469164 0.047 Uiso 1 1 calc R . . . .
C122 C 0.2003(7) 0.9166(5) 0.5465(6) 0.037(3) Uani 1 1 d . . . . .
H122 H 0.222406 0.935533 0.582446 0.044 Uiso 1 1 calc R . . . .
C123 C 0.1502(7) 0.8793(6) 0.5721(7) 0.054(4) Uani 1 1 d . . . . .
H12A H 0.176268 0.854268 0.598227 0.065 Uiso 1 1 calc R . . . .
H12B H 0.125687 0.861141 0.537466 0.065 Uiso 1 1 calc R . . . .
C124 C 0.0947(8) 0.9079(6) 0.6129(8) 0.065(5) Uani 1 1 d . . . . .
H12C H 0.062469 0.883351 0.632677 0.078 Uiso 1 1 calc R . . . .
H12D H 0.119443 0.927172 0.646622 0.078 Uiso 1 1 calc R . . . .
C125 C 0.0528(8) 0.9435(7) 0.5714(8) 0.079(6) Uani 1 1 d . . . . .
H12E H 0.016551 0.961319 0.596110 0.095 Uiso 1 1 calc R . . . .
H12F H 0.028353 0.924438 0.537396 0.095 Uiso 1 1 calc R . . . .
C126 C 0.1043(10) 0.9817(6) 0.5434(8) 0.081(6) Uani 1 1 d . . . . .
H12G H 0.127712 1.001167 0.577670 0.097 Uiso 1 1 calc R . . . .
H12H H 0.077772 1.005808 0.516324 0.097 Uiso 1 1 calc R . . . .
C127 C 0.1608(8) 0.9546(6) 0.5047(7) 0.057(4) Uani 1 1 d . . . . .
H12I H 0.137859 0.936870 0.468866 0.069 Uiso 1 1 calc R . . . .
H12J H 0.194569 0.979637 0.487960 0.069 Uiso 1 1 calc R . . . .
C201 C 0.2458(7) 0.7456(5) 0.8413(6) 0.038(3) Uani 1 1 d . . . . .
C202 C 0.2659(6) 0.7381(5) 0.7767(5) 0.030(3) Uani 1 1 d . . . . .
C203 C 0.3220(7) 0.7024(5) 0.7638(6) 0.041(3) Uani 1 1 d . U . . .
C204 C 0.3526(8) 0.6764(6) 0.8169(6) 0.050(3) Uani 1 1 d . U . . .
H204 H 0.388266 0.651787 0.809914 0.060 Uiso 1 1 calc R . . . .
C205 C 0.3331(8) 0.6852(6) 0.8741(6) 0.054(3) Uani 1 1 d . U . . .
H205 H 0.357374 0.667668 0.906895 0.065 Uiso 1 1 calc R . . . .
C206 C 0.2770(8) 0.7198(6) 0.8916(6) 0.047(3) Uani 1 1 d . U . . .
C207 C 0.2550(8) 0.7304(6) 0.9534(6) 0.051(3) Uani 1 1 d . U . . .
H207 H 0.276381 0.713446 0.988154 0.061 Uiso 1 1 calc R . . . .
C208 C 0.2031(8) 0.7650(6) 0.9622(7) 0.054(3) Uani 1 1 d . U . . .
H208 H 0.187339 0.770942 1.003625 0.065 Uiso 1 1 calc R . . . .
C209 C 0.1727(8) 0.7915(6) 0.9143(6) 0.051(3) Uani 1 1 d . U . . .
H209 H 0.137371 0.815873 0.923266 0.061 Uiso 1 1 calc R . . . .
C210 C 0.1925(8) 0.7838(6) 0.8509(7) 0.049(3) Uani 1 1 d . U . . .
C211 C 0.1589(7) 0.8087(5) 0.8012(6) 0.047(4) Uani 1 1 d . . . . .
H211 H 0.122653 0.832588 0.809339 0.057 Uiso 1 1 calc R . . . .
C212 C 0.1775(8) 0.7991(5) 0.7405(6) 0.047(4) Uani 1 1 d . . . . .
H212 H 0.154421 0.817054 0.707445 0.056 Uiso 1 1 calc R . . . .
C213 C 0.2299(7) 0.7632(5) 0.7258(6) 0.040(3) Uani 1 1 d . U . . .
C214 C 0.2502(6) 0.7526(5) 0.6642(5) 0.033(3) Uani 1 1 d . U . . .
H214 H 0.226350 0.768643 0.629967 0.039 Uiso 1 1 calc R . . . .
C215 C 0.3029(7) 0.7200(5) 0.6532(6) 0.037(3) Uani 1 1 d . U . . .
C216 C 0.3410(7) 0.6940(5) 0.7016(6) 0.041(3) Uani 1 1 d . U . . .
C217 C 0.3992(7) 0.6620(5) 0.6843(6) 0.042(3) Uani 1 1 d . U . . .
H217 H 0.427788 0.645074 0.714768 0.050 Uiso 1 1 calc R . . . .
N218 N 0.4103(6) 0.6577(4) 0.6246(5) 0.042(3) Uani 1 1 d . U . . .
N219 N 0.4661(6) 0.6311(4) 0.6049(5) 0.045(3) Uani 1 1 d . U . . .
C220 C 0.4719(7) 0.6296(5) 0.5441(6) 0.036(3) Uani 1 1 d . U . . .
S220 S 0.40591(18) 0.65441(14) 0.48939(14) 0.0391(9) Uani 1 1 d . . . . .
N221 N 0.5250(6) 0.6057(4) 0.5184(5) 0.054(3) Uani 1 1 d . U . . .
H221 H 0.524749 0.601936 0.477354 0.065 Uiso 1 1 calc R . . . .
C222 C 0.5848(8) 0.5851(6) 0.5555(7) 0.066(3) Uani 1 1 d . U . . .
H222 H 0.565759 0.568715 0.593932 0.079 Uiso 1 1 calc R . . . .
C223 C 0.6242(9) 0.5469(7) 0.5199(8) 0.086(4) Uani 1 1 d . U . . .
H22A H 0.646243 0.562842 0.483109 0.103 Uiso 1 1 calc R . . . .
H22B H 0.591335 0.520218 0.504728 0.103 Uiso 1 1 calc R . . . .
C224 C 0.6872(10) 0.5213(8) 0.5667(9) 0.099(4) Uani 1 1 d . U . . .
H22C H 0.666271 0.505368 0.604026 0.119 Uiso 1 1 calc R . . . .
H22D H 0.715058 0.495719 0.543863 0.119 Uiso 1 1 calc R . . . .
C225 C 0.7325(11) 0.5661(8) 0.5849(10) 0.104(4) Uani 1 1 d . U . . .
H22E H 0.772476 0.554049 0.611654 0.124 Uiso 1 1 calc R . . . .
H22F H 0.752807 0.580628 0.546368 0.124 Uiso 1 1 calc R . . . .
C226 C 0.6950(10) 0.6063(8) 0.6185(9) 0.092(4) Uani 1 1 d . U . . .
H22G H 0.728020 0.634195 0.629358 0.111 Uiso 1 1 calc R . . . .
H22H H 0.674852 0.592924 0.657670 0.111 Uiso 1 1 calc R . . . .
C227 C 0.6368(9) 0.6250(7) 0.5752(8) 0.084(4) Uani 1 1 d . U . . .
H22I H 0.610986 0.652466 0.596433 0.100 Uiso 1 1 calc R . . . .
H22J H 0.658494 0.639446 0.537279 0.100 Uiso 1 1 calc R . . . .
C301 C 0.3906(7) 0.8449(6) 0.1525(6) 0.043(3) Uani 1 1 d . U . . .
C302 C 0.3786(7) 0.8318(5) 0.2177(5) 0.038(3) Uani 1 1 d . U . . .
C303 C 0.3319(8) 0.7913(5) 0.2291(6) 0.044(4) Uani 1 1 d . . . . .
C304 C 0.2978(7) 0.7648(6) 0.1783(7) 0.050(4) Uani 1 1 d . . . . .
H304 H 0.264690 0.738843 0.187266 0.060 Uiso 1 1 calc R . . . .
C305 C 0.3116(8) 0.7756(6) 0.1193(6) 0.054(4) Uani 1 1 d . . . . .
H305 H 0.290742 0.755614 0.086863 0.065 Uiso 1 1 calc R . . . .
C306 C 0.3576(8) 0.8171(6) 0.1029(6) 0.052(4) Uani 1 1 d . U . . .
C307 C 0.3707(8) 0.8296(6) 0.0419(6) 0.056(4) Uani 1 1 d . U . . .
H307 H 0.348645 0.811176 0.008641 0.067 Uiso 1 1 calc R . . . .
C308 C 0.4177(8) 0.8705(6) 0.0283(7) 0.058(4) Uani 1 1 d . U . . .
H308 H 0.425652 0.879148 -0.014282 0.070 Uiso 1 1 calc R . . . .
C309 C 0.4527(8) 0.8986(6) 0.0764(7) 0.051(4) Uani 1 1 d . . . . .
C310 C 0.4378(7) 0.8844(6) 0.1389(6) 0.050(4) Uani 1 1 d . . . . .
C311 C 0.4720(8) 0.9117(6) 0.1901(7) 0.052(4) Uani 1 1 d . . . . .
H311 H 0.503623 0.938554 0.181270 0.062 Uiso 1 1 calc R . . . .
C312 C 0.4592(8) 0.8992(6) 0.2505(8) 0.059(4) Uani 1 1 d . . . . .
H312 H 0.482097 0.917714 0.283166 0.070 Uiso 1 1 calc R . . . .
C313 C 0.4133(7) 0.8598(5) 0.2662(6) 0.038(3) Uani 1 1 d . U . . .
C314 C 0.3969(7) 0.8467(5) 0.3294(5) 0.034(3) Uani 1 1 d . . . . .
H314 H 0.418496 0.865203 0.362732 0.041 Uiso 1 1 calc R . . . .
C315 C 0.3504(7) 0.8077(5) 0.3437(5) 0.037(3) Uani 1 1 d . . . . .
C316 C 0.3182(7) 0.7788(5) 0.2928(6) 0.040(3) Uani 1 1 d . . . . .
C317 C 0.2749(7) 0.7374(6) 0.3133(6) 0.045(4) Uani 1 1 d . . . . .
H317 H 0.252332 0.715049 0.284257 0.054 Uiso 1 1 calc R . . . .
N318 N 0.2684(5) 0.7322(4) 0.3719(5) 0.035(3) Uani 1 1 d . . . . .
N319 N 0.2306(5) 0.6931(4) 0.3937(5) 0.040(3) Uani 1 1 d . . . . .
C320 C 0.2269(6) 0.6917(5) 0.4544(6) 0.039(3) Uani 1 1 d . . . . .
S320 S 0.26092(18) 0.73904(14) 0.50775(14) 0.0376(8) Uani 1 1 d . . . . .
N321 N 0.1925(6) 0.6529(5) 0.4829(5) 0.055(3) Uani 1 1 d . . . . .
H321 H 0.189393 0.652937 0.524073 0.066 Uiso 1 1 calc R . . . .
C322 C 0.1598(9) 0.6101(6) 0.4466(8) 0.071(4) Uani 1 1 d . U . . .
H322 H 0.192694 0.600126 0.412464 0.086 Uiso 1 1 calc R . . . .
C323 C 0.1474(9) 0.5636(6) 0.4895(8) 0.079(4) Uani 1 1 d . U . . .
H32C H 0.193649 0.551706 0.506460 0.095 Uiso 1 1 calc R . . . .
H32D H 0.118077 0.573989 0.525270 0.095 Uiso 1 1 calc R . . . .
C324 C 0.1111(10) 0.5208(7) 0.4550(9) 0.087(4) Uani 1 1 d . U . . .
H32E H 0.142664 0.507463 0.422334 0.104 Uiso 1 1 calc R . . . .
H32F H 0.100935 0.493086 0.484716 0.104 Uiso 1 1 calc R . . . .
C325 C 0.0454(10) 0.5386(7) 0.4262(9) 0.083(4) Uani 1 1 d . U . . .
H32G H 0.012846 0.549648 0.459388 0.099 Uiso 1 1 calc R . . . .
H32H H 0.022403 0.510305 0.403151 0.099 Uiso 1 1 calc R . . . .
C326 C 0.0570(10) 0.5812(7) 0.3821(9) 0.085(4) Uani 1 1 d . U . . .
H32I H 0.011092 0.592531 0.363919 0.101 Uiso 1 1 calc R . . . .
H32J H 0.087494 0.569975 0.347456 0.101 Uiso 1 1 calc R . . . .
C401 C 0.3857(8) 0.6382(6) 0.1573(6) 0.050(4) Uani 1 1 d . . . . .
C402 C 0.4034(7) 0.6529(6) 0.2199(6) 0.045(4) Uani 1 1 d . . . . .
C403 C 0.4529(8) 0.6920(6) 0.2320(6) 0.053(4) Uani 1 1 d . . . . .
C404 C 0.4827(8) 0.7183(6) 0.1800(6) 0.054(4) Uani 1 1 d . . . . .
H404 H 0.513445 0.746282 0.187062 0.064 Uiso 1 1 calc R . . . .
C405 C 0.4665(8) 0.7029(6) 0.1199(6) 0.053(4) Uani 1 1 d . U . . .
H405 H 0.488569 0.719464 0.085832 0.064 Uiso 1 1 calc R . . . .
C406 C 0.4182(8) 0.6634(6) 0.1070(6) 0.050(4) Uani 1 1 d . U . . .
C407 C 0.4010(8) 0.6465(6) 0.0457(6) 0.056(4) Uani 1 1 d . U . . .
H407 H 0.423153 0.661960 0.010938 0.067 Uiso 1 1 calc R . . . .
C408 C 0.3543(9) 0.6095(7) 0.0356(8) 0.068(4) Uani 1 1 d . U . . .
H408 H 0.344671 0.599783 -0.006572 0.082 Uiso 1 1 calc R . . . .
C409 C 0.3191(9) 0.5844(6) 0.0823(7) 0.067(4) Uani 1 1 d . U . . .
H409 H 0.285336 0.558759 0.072855 0.081 Uiso 1 1 calc R . . . .
C410 C 0.3354(8) 0.5984(6) 0.1442(7) 0.054(4) Uani 1 1 d . U . . .
C411 C 0.3041(9) 0.5762(6) 0.1977(7) 0.062(4) Uani 1 1 d . U . . .
H411 H 0.269955 0.550201 0.191548 0.074 Uiso 1 1 calc R . . . .
C412 C 0.3204(9) 0.5903(6) 0.2558(7) 0.064(5) Uani 1 1 d . U . . .
H412 H 0.296736 0.573935 0.289110 0.077 Uiso 1 1 calc R . . . .
C413 C 0.3706(7) 0.6278(5) 0.2715(6) 0.044(4) Uani 1 1 d . . . . .
C414 C 0.3867(7) 0.6424(5) 0.3333(6) 0.044(4) Uani 1 1 d . . . . .
H414 H 0.364772 0.625209 0.366890 0.053 Uiso 1 1 calc R . . . .
C415 C 0.4338(7) 0.6814(5) 0.3465(5) 0.036(3) Uani 1 1 d . . . . .
C416 C 0.4640(7) 0.7063(5) 0.2943(6) 0.043(4) Uani 1 1 d . . . . .
C417 C 0.5071(7) 0.7507(6) 0.3116(6) 0.046(4) Uani 1 1 d . . . . .
H417 H 0.528259 0.771444 0.280812 0.056 Uiso 1 1 calc R . . . .
N418 N 0.5147(6) 0.7603(4) 0.3718(5) 0.039(3) Uani 1 1 d . . . . .
N419 N 0.5490(6) 0.8021(4) 0.3910(5) 0.039(3) Uani 1 1 d . . . . .
C420 C 0.5515(7) 0.8076(6) 0.4518(6) 0.046(4) Uani 1 1 d . . . . .
S420 S 0.52237(17) 0.76089(14) 0.50639(14) 0.0381(9) Uani 1 1 d . . . . .
N421 N 0.5789(6) 0.8492(4) 0.4758(5) 0.057(3) Uani 1 1 d D U . . .
H421 H 0.589916 0.849145 0.516054 0.068 Uiso 0.6 1 calc R . P A 1
H42A H 0.580724 0.852928 0.516780 0.068 Uiso 0.4 1 calc R . P B 2
C422 C 0.5918(12) 0.8929(10) 0.4428(14) 0.076(6) Uani 0.6 1 d D U P C 1
H422 H 0.573972 0.885034 0.399420 0.092 Uiso 0.6 1 calc R . P C 1
C423 C 0.5477(15) 0.9394(9) 0.4619(12) 0.083(6) Uani 0.6 1 d D U P C 1
H42B H 0.556824 0.946790 0.506853 0.100 Uiso 0.6 1 calc R . P C 1
H42C H 0.496655 0.931487 0.456464 0.100 Uiso 0.6 1 calc R . P C 1
C424 C 0.5655(14) 0.9866(10) 0.4227(12) 0.088(6) Uani 0.6 1 d D U P C 1
H42D H 0.542930 0.982223 0.380797 0.105 Uiso 0.6 1 calc R . P C 1
H42E H 0.542274 1.015921 0.442592 0.105 Uiso 0.6 1 calc R . P C 1
C425 C 0.6436(13) 1.0009(11) 0.4126(15) 0.091(6) Uani 0.6 1 d D U P C 1
H42F H 0.663752 1.016001 0.451512 0.109 Uiso 0.6 1 calc R . P C 1
H42G H 0.646549 1.026348 0.378729 0.109 Uiso 0.6 1 calc R . P C 1
C426 C 0.6867(16) 0.9537(9) 0.3950(13) 0.088(6) Uani 0.6 1 d D U P C 1
H42H H 0.737715 0.961784 0.399880 0.106 Uiso 0.6 1 calc R . P C 1
H42I H 0.677400 0.946148 0.350091 0.106 Uiso 0.6 1 calc R . P C 1
C427 C 0.6710(13) 0.9057(10) 0.4336(12) 0.083(6) Uani 0.6 1 d D U P C 1
H42J H 0.693787 0.909483 0.475494 0.100 Uiso 0.6 1 calc R . P C 1
H42K H 0.693628 0.876561 0.412807 0.100 Uiso 0.6 1 calc R . P C 1
Cl11 Cl -0.0047(3) 0.9112(3) 0.3804(3) 0.130(2) Uani 1 1 d . U . . .
Cl13 Cl 0.0367(4) 0.9165(3) 0.2508(3) 0.135(2) Uani 1 1 d . U . . .
C10 C 0.0612(13) 0.9286(8) 0.3260(10) 0.112(6) Uani 1 1 d . U . . .
H10 H 0.102388 0.905806 0.335178 0.135 Uiso 1 1 calc R . . . .
Cl12 Cl 0.0917(3) 0.9878(3) 0.3390(3) 0.130(2) Uani 1 1 d . U . . .
O2 O 0.2329(6) 0.9113(4) 0.3729(5) 0.064(3) Uani 1 1 d . . . . .
C1 C 0.3333(9) 0.9661(6) 0.3738(8) 0.072(5) Uani 1 1 d . . . . .
H1A H 0.320244 1.001972 0.375105 0.108 Uiso 1 1 calc GR . . . .
H1B H 0.376139 0.962018 0.348972 0.108 Uiso 1 1 calc GR . . . .
H1C H 0.342350 0.953857 0.416522 0.108 Uiso 1 1 calc GR . . . .
C2 C 0.2731(10) 0.9361(7) 0.3439(7) 0.063(5) Uani 1 1 d . . . . .
C3 C 0.2633(10) 0.9396(7) 0.2715(7) 0.083(6) Uani 1 1 d . . . . .
H3A H 0.244599 0.907496 0.255327 0.124 Uiso 1 1 calc GR . . . .
H3B H 0.309091 0.946675 0.252415 0.124 Uiso 1 1 calc GR . . . .
H3C H 0.229906 0.966869 0.261116 0.124 Uiso 1 1 calc GR . . . .
O5 O 0.5669(7) 0.5951(5) 0.3822(5) 0.098(4) Uani 1 1 d . U . . .
C5 C 0.5407(13) 0.5625(10) 0.3429(11) 0.117(6) Uani 1 1 d . U . . .
C6 C 0.4854(12) 0.5291(9) 0.3682(10) 0.137(8) Uani 1 1 d . U . . .
H6A H 0.486903 0.530628 0.414089 0.206 Uiso 1 1 calc GR . . . .
H6B H 0.493812 0.494333 0.354475 0.206 Uiso 1 1 calc GR . . . .
H6C H 0.438723 0.540332 0.352717 0.206 Uiso 1 1 calc GR . . . .
C4 C 0.5496(12) 0.5634(9) 0.2783(9) 0.118(7) Uani 1 1 d . U . . .
H4A H 0.503448 0.567959 0.257269 0.177 Uiso 1 1 calc GR . . . .
H4B H 0.570784 0.531522 0.264790 0.177 Uiso 1 1 calc GR . . . .
H4C H 0.580932 0.591539 0.267452 0.177 Uiso 1 1 calc GR . . . .
C22A C 0.6080(11) 0.8917(7) 0.4340(10) 0.059(6) Uani 0.4 1 d D U P C 2
H22K H 0.622667 0.879024 0.391978 0.071 Uiso 0.4 1 calc R . P C 2
C27A C 0.6704(14) 0.9160(10) 0.4716(13) 0.082(9) Uani 0.4 1 d D U P C 2
H27A H 0.709155 0.891120 0.477470 0.098 Uiso 0.4 1 calc R . P C 2
H27B H 0.654249 0.926783 0.513395 0.098 Uiso 0.4 1 calc R . P C 2
C26A C 0.6972(14) 0.9624(11) 0.4341(17) 0.097(11) Uani 0.4 1 d D U P C 2
H26A H 0.738466 0.977796 0.456188 0.117 Uiso 0.4 1 calc R . P C 2
H26B H 0.712168 0.951674 0.391888 0.117 Uiso 0.4 1 calc R . P C 2
C25A C 0.6357(18) 1.0012(9) 0.4285(17) 0.108(12) Uani 0.4 1 d D U P C 2
H25A H 0.620065 1.011192 0.470765 0.130 Uiso 0.4 1 calc R . P C 2
H25B H 0.652161 1.031919 0.406493 0.130 Uiso 0.4 1 calc R . P C 2
C24A C 0.5732(16) 0.9769(9) 0.3912(15) 0.089(10) Uani 0.4 1 d D U P C 2
H24A H 0.589088 0.965930 0.349373 0.106 Uiso 0.4 1 calc R . P C 2
H24B H 0.534348 1.001678 0.385402 0.106 Uiso 0.4 1 calc R . P C 2
C23A C 0.5468(13) 0.9307(9) 0.4291(14) 0.067(7) Uani 0.4 1 d D U P C 2
H23A H 0.532746 0.941433 0.471580 0.081 Uiso 0.4 1 calc R . P C 2
H23B H 0.505092 0.915308 0.407713 0.081 Uiso 0.4 1 calc R . P C 2

loop_
_atom_site_aniso_label
_atom_site_aniso_U_11
_atom_site_aniso_U_22
_atom_site_aniso_U_33
_atom_site_aniso_U_23
_atom_site_aniso_U_13
_atom_site_aniso_U_12
Pt1 0.0282(3) 0.0555(4) 0.0239(3) -0.0008(2) -0.0004(2) -0.0020(2)
Pt2 0.0298(3) 0.0563(4) 0.0222(3) -0.0013(2) 0.0044(2) -0.0016(3)
Pt3 0.0304(3) 0.0549(4) 0.0240(3) -0.0003(2) 0.0005(2) -0.0016(3)
Pt4 0.0320(3) 0.0545(4) 0.0218(3) -0.0023(2) 0.0039(2) -0.0030(3)
C327 0.069(8) 0.075(9) 0.094(9) -0.002(7) -0.009(7) -0.013(7)
C101 0.052(10) 0.060(11) 0.036(8) 0.000(7) 0.003(7) -0.007(8)
C102 0.044(9) 0.079(12) 0.020(7) 0.002(7) 0.000(6) -0.013(8)
C103 0.038(8) 0.071(11) 0.014(6) -0.007(6) -0.001(6) -0.001(7)
C104 0.027(7) 0.066(11) 0.039(8) 0.007(7) 0.003(6) 0.008(7)
C105 0.048(9) 0.068(12) 0.021(7) 0.003(7) 0.006(6) 0.007(8)
C106 0.048(9) 0.054(11) 0.041(9) 0.005(7) 0.019(7) 0.000(7)
C107 0.087(14) 0.052(11) 0.032(9) -0.009(7) -0.008(8) -0.011(9)
C108 0.047(10) 0.087(14) 0.063(12) 0.018(10) -0.002(9) 0.011(9)
C109 0.048(10) 0.108(15) 0.022(8) 0.023(8) -0.009(7) -0.004(9)
C110 0.027(7) 0.063(11) 0.029(7) 0.009(7) -0.004(6) -0.005(7)
C111 0.031(8) 0.090(13) 0.032(8) 0.003(8) 0.001(7) -0.006(8)
C112 0.038(9) 0.054(12) 0.076(12) -0.004(9) -0.005(8) 0.013(7)
C113 0.036(8) 0.060(11) 0.033(8) 0.003(7) -0.003(6) -0.010(7)
C114 0.030(7) 0.059(10) 0.015(6) 0.004(6) 0.005(5) 0.007(7)
C115 0.043(9) 0.034(9) 0.044(8) -0.013(7) 0.017(7) -0.010(7)
C116 0.035(8) 0.047(10) 0.041(8) -0.004(7) -0.015(7) 0.000(7)
C117 0.039(9) 0.065(11) 0.027(8) 0.008(7) 0.003(6) -0.006(7)
N118 0.034(6) 0.043(8) 0.022(6) 0.003(5) 0.000(5) 0.005(5)
N119 0.037(7) 0.035(7) 0.028(6) 0.000(5) 0.003(5) 0.000(5)
C120 0.042(8) 0.031(9) 0.029(7) 0.007(6) -0.013(6) -0.018(6)
S120 0.0343(19) 0.060(3) 0.0209(17) 0.0004(16) 0.0028(14) -0.0044(17)
N121 0.039(7) 0.054(8) 0.025(6) 0.007(5) -0.003(5) 0.009(6)
C122 0.040(8) 0.041(9) 0.030(7) 0.004(6) -0.002(6) 0.000(7)
C123 0.032(8) 0.077(13) 0.052(10) 0.004(8) -0.003(7) -0.003(8)
C124 0.045(10) 0.077(13) 0.072(12) 0.010(10) 0.001(9) -0.007(9)
C125 0.027(9) 0.122(17) 0.088(14) 0.034(12) 0.014(9) 0.020(9)
C126 0.101(15) 0.064(13) 0.079(13) 0.032(10) 0.020(11) 0.037(11)
C127 0.060(11) 0.063(12) 0.048(10) 0.023(8) -0.007(8) 0.020(9)
C201 0.029(8) 0.061(11) 0.025(7) -0.002(7) -0.001(6) -0.002(7)
C202 0.027(7) 0.041(9) 0.021(7) -0.009(6) 0.007(5) -0.012(6)
C203 0.034(6) 0.066(8) 0.023(4) 0.006(5) 0.009(4) 0.009(6)
C204 0.049(6) 0.075(8) 0.027(6) 0.009(6) 0.013(5) 0.004(6)
C205 0.050(7) 0.078(8) 0.035(6) 0.005(6) 0.008(5) 0.005(6)
C206 0.045(6) 0.070(7) 0.026(6) -0.011(6) -0.001(5) 0.005(6)
C207 0.059(7) 0.071(8) 0.022(5) -0.027(5) 0.002(5) 0.001(6)
C208 0.056(7) 0.073(8) 0.033(6) -0.016(6) 0.012(6) 0.004(6)
C209 0.051(7) 0.074(8) 0.029(6) -0.006(6) 0.018(5) 0.006(6)
C210 0.046(7) 0.066(9) 0.036(7) -0.007(7) 0.008(6) -0.003(7)
C211 0.043(9) 0.059(11) 0.040(8) -0.006(7) 0.015(7) 0.014(7)
C212 0.051(9) 0.050(10) 0.039(8) -0.013(7) 0.022(7) 0.001(7)
C213 0.044(8) 0.055(10) 0.022(5) 0.001(5) 0.006(5) -0.006(6)
C214 0.028(6) 0.055(8) 0.015(5) 0.006(5) 0.001(4) -0.012(4)
C215 0.030(6) 0.059(8) 0.024(5) -0.005(5) -0.003(4) -0.012(5)
C216 0.031(6) 0.067(8) 0.024(4) -0.005(5) 0.006(4) 0.004(5)
C217 0.032(6) 0.067(9) 0.026(4) -0.005(4) 0.006(4) 0.004(5)
N218 0.037(5) 0.062(7) 0.026(4) -0.007(4) 0.007(4) 0.005(4)
N219 0.040(5) 0.061(7) 0.035(4) 0.000(4) 0.014(4) 0.007(5)
C220 0.031(6) 0.043(8) 0.036(4) 0.000(4) 0.015(4) -0.004(5)
S220 0.039(2) 0.057(3) 0.0210(17) -0.0001(16) 0.0068(15) -0.0039(17)
N221 0.050(6) 0.073(7) 0.039(5) 0.003(5) 0.020(4) 0.018(5)
C222 0.054(6) 0.090(8) 0.055(6) 0.002(6) 0.020(6) 0.015(6)
C223 0.074(8) 0.110(9) 0.074(8) -0.009(7) 0.023(7) 0.028(7)
C224 0.081(9) 0.125(10) 0.091(9) -0.013(8) 0.023(7) 0.030(8)
C225 0.083(9) 0.135(11) 0.093(9) -0.005(8) 0.020(8) 0.023(8)
C226 0.065(8) 0.128(10) 0.084(9) 0.006(8) 0.021(7) 0.017(7)
C227 0.064(8) 0.112(9) 0.074(8) 0.015(7) 0.012(7) 0.010(7)
C301 0.038(7) 0.071(9) 0.020(4) -0.001(4) 0.010(4) 0.012(6)
C302 0.038(7) 0.055(8) 0.020(4) -0.002(4) 0.011(4) 0.013(6)
C303 0.045(9) 0.058(11) 0.029(8) -0.012(7) -0.011(7) 0.013(7)
C304 0.034(8) 0.068(12) 0.048(10) -0.003(8) -0.013(7) 0.002(7)
C305 0.070(11) 0.065(12) 0.027(8) -0.009(7) -0.002(8) -0.020(9)
C306 0.058(8) 0.074(9) 0.024(4) -0.003(4) 0.005(4) 0.008(6)
C307 0.071(9) 0.073(9) 0.023(4) -0.007(5) 0.007(5) -0.003(7)
C308 0.058(9) 0.069(10) 0.048(9) 0.004(7) 0.013(7) 0.010(6)
C309 0.044(9) 0.068(12) 0.042(9) -0.007(8) 0.007(7) 0.017(8)
C310 0.039(9) 0.085(13) 0.026(8) 0.017(8) 0.005(7) 0.010(8)
C311 0.044(9) 0.066(12) 0.047(10) 0.006(8) 0.005(8) -0.004(8)
C312 0.043(10) 0.069(13) 0.064(11) 0.002(9) 0.002(8) 0.001(8)
C313 0.047(8) 0.046(9) 0.021(4) 0.001(5) 0.009(5) 0.011(6)
C314 0.040(8) 0.046(10) 0.015(6) -0.002(6) 0.007(6) 0.008(7)
C315 0.039(8) 0.052(10) 0.020(7) 0.009(6) 0.005(6) 0.024(7)
C316 0.044(9) 0.038(9) 0.038(8) -0.010(7) 0.001(7) 0.012(7)
C317 0.049(9) 0.060(11) 0.026(8) -0.017(7) 0.015(7) -0.003(8)
N318 0.024(6) 0.057(8) 0.025(6) -0.001(5) 0.006(5) -0.012(5)
N319 0.031(6) 0.072(9) 0.018(6) -0.013(5) -0.001(5) -0.012(6)
C320 0.021(7) 0.064(11) 0.032(8) 0.003(7) 0.005(6) 0.001(7)
S320 0.0346(19) 0.055(3) 0.0234(17) -0.0013(16) 0.0015(14) 0.0037(16)
N321 0.045(8) 0.085(11) 0.036(7) 0.004(7) 0.010(6) 0.000(7)
C322 0.056(7) 0.075(9) 0.083(9) 0.002(7) -0.002(7) -0.032(7)
C323 0.066(8) 0.082(9) 0.091(9) -0.005(7) 0.008(7) -0.023(7)
C324 0.075(8) 0.083(9) 0.103(9) -0.004(7) 0.001(7) -0.017(7)
C325 0.075(8) 0.079(9) 0.095(9) 0.003(7) -0.008(7) -0.012(7)
C326 0.079(8) 0.078(9) 0.096(9) 0.001(7) -0.015(7) -0.011(7)
C401 0.063(11) 0.057(11) 0.029(8) 0.005(7) 0.002(7) 0.019(8)
C402 0.038(9) 0.064(11) 0.031(8) -0.001(7) -0.007(7) 0.003(7)
C403 0.047(10) 0.088(13) 0.025(8) -0.006(8) 0.004(7) 0.006(9)
C404 0.065(11) 0.068(12) 0.028(8) -0.002(7) 0.013(7) 0.000(8)
C405 0.062(9) 0.081(9) 0.017(6) -0.002(6) 0.006(6) -0.010(7)
C406 0.059(9) 0.076(9) 0.015(5) 0.002(5) 0.001(5) -0.006(6)
C407 0.065(9) 0.077(9) 0.024(5) -0.008(5) -0.010(5) 0.010(6)
C408 0.078(10) 0.086(9) 0.040(5) -0.012(5) -0.016(5) 0.001(7)
C409 0.072(9) 0.087(10) 0.043(5) -0.012(5) -0.022(5) -0.008(8)
C410 0.048(8) 0.073(10) 0.042(4) -0.010(5) -0.017(5) -0.012(7)
C411 0.073(10) 0.064(10) 0.048(5) -0.012(5) -0.001(5) -0.008(8)
C412 0.086(12) 0.059(11) 0.046(5) -0.007(6) 0.001(6) -0.025(9)
C413 0.044(9) 0.053(11) 0.035(8) -0.011(7) -0.011(7) -0.002(7)
C414 0.050(9) 0.065(11) 0.019(7) -0.003(7) -0.001(6) -0.022(8)
C415 0.035(8) 0.053(10) 0.021(7) 0.012(6) 0.012(6) 0.002(7)
C416 0.046(9) 0.051(11) 0.032(8) -0.005(7) 0.012(6) -0.004(7)
C417 0.054(10) 0.058(11) 0.027(8) 0.019(7) 0.003(7) 0.008(8)
N418 0.040(7) 0.054(8) 0.024(6) 0.009(5) -0.013(5) 0.004(6)
N419 0.037(7) 0.050(8) 0.029(6) -0.005(5) -0.003(5) -0.021(6)
C420 0.045(9) 0.056(11) 0.036(8) -0.015(7) -0.003(7) -0.009(7)
S420 0.0322(19) 0.060(3) 0.0221(17) -0.0034(16) 0.0041(14) 0.0005(16)
N421 0.069(8) 0.074(9) 0.028(6) -0.008(6) 0.006(6) -0.030(6)
C422 0.065(12) 0.087(14) 0.078(12) 0.002(10) 0.030(10) -0.008(10)
C423 0.074(12) 0.093(14) 0.084(12) 0.000(10) 0.029(10) -0.003(10)
C424 0.082(12) 0.093(14) 0.090(12) 0.002(10) 0.029(11) 0.000(11)
C425 0.086(13) 0.093(14) 0.095(12) 0.001(10) 0.024(11) -0.009(11)
C426 0.082(12) 0.092(14) 0.091(12) 0.005(10) 0.031(10) -0.011(10)
C427 0.073(12) 0.091(14) 0.086(12) 0.009(10) 0.028(10) -0.011(10)
Cl11 0.107(5) 0.148(6) 0.136(6) -0.017(4) 0.015(4) -0.018(4)
Cl13 0.140(6) 0.144(6) 0.121(5) 0.000(4) -0.015(4) -0.012(5)
C10 0.132(12) 0.110(12) 0.095(11) -0.028(10) 0.000(11) -0.030(11)
Cl12 0.096(5) 0.147(6) 0.148(6) 0.006(4) 0.002(4) -0.004(4)
O2 0.051(7) 0.097(10) 0.044(7) 0.001(6) 0.005(6) 0.005(6)
C1 0.074(13) 0.072(13) 0.069(12) -0.017(10) -0.013(10) 0.018(10)
C2 0.079(14) 0.076(14) 0.033(9) -0.019(9) 0.001(9) 0.038(11)
C3 0.102(16) 0.115(17) 0.032(9) 0.023(9) 0.011(9) 0.022(12)
O5 0.100(10) 0.136(12) 0.059(8) -0.020(7) 0.031(7) -0.038(8)
C5 0.108(12) 0.161(14) 0.085(11) 0.007(11) 0.023(10) -0.063(10)
C6 0.134(16) 0.176(18) 0.102(14) 0.005(13) 0.019(13) -0.085(14)
C4 0.110(15) 0.165(17) 0.079(13) -0.023(13) 0.031(12) -0.024(13)
C22A 0.070(10) 0.081(11) 0.027(12) -0.002(9) -0.010(8) -0.040(7)
C27A 0.091(12) 0.093(14) 0.060(18) 0.008(12) -0.035(13) -0.053(11)
C26A 0.091(14) 0.102(14) 0.10(3) 0.027(16) -0.046(16) -0.061(11)
C25A 0.100(17) 0.108(15) 0.11(3) 0.039(16) -0.036(17) -0.053(11)
C24A 0.078(14) 0.100(14) 0.09(2) 0.031(14) -0.016(13) -0.039(11)
C23A 0.081(11) 0.084(12) 0.036(18) 0.002(11) -0.008(11) -0.033(9)

loop_
_atom_type_symbol
_atom_type_description
_atom_type_scat_dispersion_real
_atom_type_scat_dispersion_imag
_atom_type_scat_source
C C 0.0033 0.0016 'International Tables Vol C Tables 4.2.6.8 and 6.1.1.4'
H H 0.0000 0.0000 'International Tables Vol C Tables 4.2.6.8 and 6.1.1.4'
Cl Cl 0.1484 0.1585 'International Tables Vol C Tables 4.2.6.8 and 6.1.1.4'
N N 0.0061 0.0033 'International Tables Vol C Tables 4.2.6.8 and 6.1.1.4'
O O 0.0106 0.0060 'International Tables Vol C Tables 4.2.6.8 and 6.1.1.4'
Pt Pt -1.7033 8.3905 'International Tables Vol C Tables 4.2.6.8 and 6.1.1.4'
S S 0.1246 0.1234 'International Tables Vol C Tables 4.2.6.8 and 6.1.1.4'

loop_
_geom_angle_atom_site_label_1
_geom_angle_atom_site_label_2
_geom_angle_atom_site_label_3
_geom_angle
_geom_angle_site_symmetry_1
_geom_angle_site_symmetry_3
_geom_angle_publ_flag
C115 Pt1 S120 166.2(4) . . ?
C115 Pt1 S420 94.6(4) . . ?
N118 Pt1 C115 83.0(5) . . ?
N118 Pt1 S120 83.3(3) . . ?
N118 Pt1 S420 177.1(3) . . ?
S420 Pt1 S120 99.04(12) . . ?
C215 Pt2 S220 164.6(4) . . ?
C215 Pt2 S320 94.9(4) . . ?
N218 Pt2 C215 82.4(5) . . ?
N218 Pt2 S220 82.5(3) . . ?
N218 Pt2 S320 176.4(3) . . ?
S320 Pt2 S220 100.10(12) . . ?
S120 Pt3 S320 99.56(11) . . ?
C315 Pt3 S120 95.8(4) . . ?
C315 Pt3 S320 164.4(4) . . ?
N318 Pt3 S120 176.8(3) . . ?
N318 Pt3 C315 81.2(5) . . ?
N318 Pt3 S320 83.4(3) . . ?
S220 Pt4 S420 100.70(12) . . ?
C415 Pt4 S220 95.1(4) . . ?
C415 Pt4 N418 82.3(5) . . ?
C415 Pt4 S420 164.0(4) . . ?
N418 Pt4 S220 177.4(3) . . ?
N418 Pt4 S420 81.9(3) . . ?
H32A C327 H32B 108.0 . . ?
C322 C327 H32A 109.5 . . ?
C322 C327 H32B 109.5 . . ?
C322 C327 C326 110.9(15) . . ?
C326 C327 H32A 109.5 . . ?
C326 C327 H32B 109.5 . . ?
C102 C101 C110 122.3(13) . . ?
C106 C101 C102 119.3(14) . . ?
C106 C101 C110 118.4(13) . . ?
C101 C102 C113 116.8(13) . . ?
C103 C102 C101 122.6(13) . . ?
C103 C102 C113 120.4(12) . . ?
C102 C103 C104 116.6(11) . . ?
C102 C103 C116 119.2(12) . . ?
C116 C103 C104 124.2(13) . . ?
C103 C104 H104 119.2 . . ?
C105 C104 C103 121.6(13) . . ?
C105 C104 H104 119.2 . . ?
C104 C105 H105 118.1 . . ?
C104 C105 C106 123.8(13) . . ?
C106 C105 H105 118.1 . . ?
C101 C106 C105 115.9(13) . . ?
C107 C106 C101 119.6(14) . . ?
C107 C106 C105 124.4(13) . . ?
C106 C107 H107 119.8 . . ?
C108 C107 C106 120.4(16) . . ?
C108 C107 H107 119.8 . . ?
C107 C108 H108 118.7 . . ?
C107 C108 C109 122.6(16) . . ?
C109 C108 H108 118.7 . . ?
C108 C109 H109 120.4 . . ?
C108 C109 C110 119.1(15) . . ?
C110 C109 H109 120.4 . . ?
C109 C110 C101 119.9(13) . . ?
C109 C110 C111 122.5(13) . . ?
C111 C110 C101 117.6(12) . . ?
C110 C111 H111 118.5 . . ?
C112 C111 C110 123.1(14) . . ?
C112 C111 H111 118.5 . . ?
C111 C112 H112 120.7 . . ?
C111 C112 C113 118.5(14) . . ?
C113 C112 H112 120.7 . . ?
C112 C113 C102 121.6(13) . . ?
C114 C113 C102 118.0(12) . . ?
C114 C113 C112 120.4(13) . . ?
C113 C114 H114 119.3 . . ?
C115 C114 C113 121.3(12) . . ?
C115 C114 H114 119.3 . . ?
C114 C115 Pt1 131.3(10) . . ?
C114 C115 C116 121.4(13) . . ?
C116 C115 Pt1 107.1(10) . . ?
C103 C116 C115 119.5(12) . . ?
C103 C116 C117 122.5(13) . . ?
C117 C116 C115 117.9(12) . . ?
C116 C117 H117 122.2 . . ?
N118 C117 C116 115.7(13) . . ?
N118 C117 H117 122.2 . . ?
C117 N118 Pt1 116.1(9) . . ?
C117 N118 N119 120.4(11) . . ?
N119 N118 Pt1 123.1(7) . . ?
C120 N119 N118 114.8(11) . . ?
N119 C120 S120 124.1(10) . . ?
N119 C120 N121 120.5(13) . . ?
N121 C120 S120 115.3(9) . . ?
Pt3 S120 Pt1 107.69(15) . . ?
C120 S120 Pt1 93.9(4) . . ?
C120 S120 Pt3 105.3(4) . . ?
C120 N121 H121 119.1 . . ?
C120 N121 C122 121.7(11) . . ?
C122 N121 H121 119.1 . . ?
N121 C122 H122 108.1 . . ?
N121 C122 C123 113.3(11) . . ?
N121 C122 C127 108.9(10) . . ?
C123 C122 H122 108.1 . . ?
C123 C122 C127 110.3(12) . . ?
C127 C122 H122 108.1 . . ?
C122 C123 H12A 110.0 . . ?
C122 C123 H12B 110.0 . . ?
C122 C123 C124 108.7(13) . . ?
H12A C123 H12B 108.3 . . ?
C124 C123 H12A 110.0 . . ?
C124 C123 H12B 110.0 . . ?
C123 C124 H12C 109.9 . . ?
C123 C124 H12D 109.9 . . ?
H12C C124 H12D 108.3 . . ?
C125 C124 C123 108.9(13) . . ?
C125 C124 H12C 109.9 . . ?
C125 C124 H12D 109.9 . . ?
C124 C125 H12E 110.1 . . ?
C124 C125 H12F 110.1 . . ?
C124 C125 C126 108.1(13) . . ?
H12E C125 H12F 108.4 . . ?
C126 C125 H12E 110.1 . . ?
C126 C125 H12F 110.1 . . ?
C125 C126 H12G 109.5 . . ?
C125 C126 H12H 109.5 . . ?
C125 C126 C127 110.6(14) . . ?
H12G C126 H12H 108.1 . . ?
C127 C126 H12G 109.5 . . ?
C127 C126 H12H 109.5 . . ?
C122 C127 C126 109.2(12) . . ?
C122 C127 H12I 109.8 . . ?
C122 C127 H12J 109.8 . . ?
C126 C127 H12I 109.8 . . ?
C126 C127 H12J 109.8 . . ?
H12I C127 H12J 108.3 . . ?
C206 C201 C202 123.5(12) . . ?
C206 C201 C210 121.3(12) . . ?
C210 C201 C202 115.2(12) . . ?
C201 C202 C203 118.3(11) . . ?
C213 C202 C201 121.9(12) . . ?
C213 C202 C203 119.8(11) . . ?
C204 C203 C202 116.6(11) . . ?
C216 C203 C202 119.0(11) . . ?
C216 C203 C204 124.4(13) . . ?
C203 C204 H204 118.8 . . ?
C205 C204 C203 122.4(14) . . ?
C205 C204 H204 118.8 . . ?
C204 C205 H205 117.5 . . ?
C204 C205 C206 124.9(14) . . ?
C206 C205 H205 117.5 . . ?
C201 C206 C205 114.2(12) . . ?
C201 C206 C207 119.5(13) . . ?
C207 C206 C205 126.2(13) . . ?
C206 C207 H207 120.4 . . ?
C208 C207 C206 119.2(14) . . ?
C208 C207 H207 120.4 . . ?
C207 C208 H208 118.7 . . ?
C207 C208 C209 122.6(14) . . ?
C209 C208 H208 118.7 . . ?
C208 C209 H209 119.1 . . ?
C208 C209 C210 121.8(14) . . ?
C210 C209 H209 119.1 . . ?
C209 C210 C201 115.5(13) . . ?
C211 C210 C201 122.2(12) . . ?
C211 C210 C209 122.2(14) . . ?
C210 C211 H211 119.6 . . ?
C212 C211 C210 120.7(13) . . ?
C212 C211 H211 119.6 . . ?
C211 C212 H212 119.1 . . ?
C211 C212 C213 121.8(14) . . ?
C213 C212 H212 119.1 . . ?
C212 C213 C202 117.9(12) . . ?
C214 C213 C202 118.9(12) . . ?
C214 C213 C212 123.2(12) . . ?
C213 C214 H214 119.7 . . ?
C215 C214 C213 120.5(12) . . ?
C215 C214 H214 119.7 . . ?
C214 C215 Pt2 129.2(9) . . ?
C214 C215 C216 123.4(12) . . ?
C216 C215 Pt2 107.4(9) . . ?
C203 C216 C215 118.4(12) . . ?
C203 C216 C217 123.2(12) . . ?
C215 C216 C217 118.3(11) . . ?
C216 C217 H217 121.9 . . ?
N218 C217 C216 116.2(12) . . ?
N218 C217 H217 121.9 . . ?
C217 N218 Pt2 115.6(9) . . ?
C217 N218 N219 119.6(11) . . ?
N219 N218 Pt2 124.7(8) . . ?
C220 N219 N218 114.0(11) . . ?
N219 C220 S220 124.0(10) . . ?
N219 C220 N221 120.6(13) . . ?
N221 C220 S220 115.2(10) . . ?
Pt4 S220 Pt2 110.42(15) . . ?
C220 S220 Pt2 93.4(4) . . ?
C220 S220 Pt4 105.5(4) . . ?
C220 N221 H221 118.7 . . ?
C220 N221 C222 122.5(12) . . ?
C222 N221 H221 118.7 . . ?
N221 C222 H222 108.5 . . ?
N221 C222 C227 112.4(14) . . ?
C223 C222 N221 111.6(13) . . ?
C223 C222 H222 108.5 . . ?
C223 C222 C227 107.1(15) . . ?
C227 C222 H222 108.5 . . ?
C222 C223 H22A 109.8 . . ?
C222 C223 H22B 109.8 . . ?
C222 C223 C224 109.3(14) . . ?
H22A C223 H22B 108.3 . . ?
C224 C223 H22A 109.8 . . ?
C224 C223 H22B 109.8 . . ?
C223 C224 H22C 111.1 . . ?
C223 C224 H22D 111.1 . . ?
H22C C224 H22D 109.1 . . ?
C225 C224 C223 103.2(17) . . ?
C225 C224 H22C 111.1 . . ?
C225 C224 H22D 111.1 . . ?
C224 C225 H22E 108.6 . . ?
C224 C225 H22F 108.6 . . ?
H22E C225 H22F 107.6 . . ?
C226 C225 C224 114.8(18) . . ?
C226 C225 H22E 108.6 . . ?
C226 C225 H22F 108.6 . . ?
C225 C226 H22G 110.3 . . ?
C225 C226 H22H 110.3 . . ?
C225 C226 C227 106.9(17) . . ?
H22G C226 H22H 108.6 . . ?
C227 C226 H22G 110.3 . . ?
C227 C226 H22H 110.3 . . ?
C222 C227 C226 114.1(16) . . ?
C222 C227 H22I 108.7 . . ?
C222 C227 H22J 108.7 . . ?
C226 C227 H22I 108.7 . . ?
C226 C227 H22J 108.7 . . ?
H22I C227 H22J 107.6 . . ?
C306 C301 C302 120.9(14) . . ?
C310 C301 C302 119.0(13) . . ?
C310 C301 C306 120.1(12) . . ?
C303 C302 C301 117.1(12) . . ?
C303 C302 C313 123.3(12) . . ?
C313 C302 C301 119.6(13) . . ?
C302 C303 C304 120.9(13) . . ?
C302 C303 C316 117.8(12) . . ?
C316 C303 C304 121.3(14) . . ?
C303 C304 H304 119.3 . . ?
C305 C304 C303 121.4(15) . . ?
C305 C304 H304 119.3 . . ?
C304 C305 H305 119.2 . . ?
C304 C305 C306 121.6(13) . . ?
C306 C305 H305 119.2 . . ?
C301 C306 C305 118.1(12) . . ?
C307 C306 C301 119.8(15) . . ?
C307 C306 C305 122.2(14) . . ?
C306 C307 H307 120.0 . . ?
C306 C307 C308 119.9(14) . . ?
C308 C307 H307 120.0 . . ?
C307 C308 H308 119.0 . . ?
C309 C308 C307 122.0(14) . . ?
C309 C308 H308 119.0 . . ?
C310 C309 C308 116.3(15) . . ?
C301 C310 C309 121.9(14) . . ?
C301 C310 C311 119.2(12) . . ?
C309 C310 C311 118.9(14) . . ?
C310 C311 H311 119.7 . . ?
C312 C311 C310 120.6(14) . . ?
C312 C311 H311 119.7 . . ?
C311 C312 H312 119.0 . . ?
C311 C312 C313 122.1(15) . . ?
C313 C312 H312 119.0 . . ?
C302 C313 C314 117.1(13) . . ?
C312 C313 C302 119.4(12) . . ?
C312 C313 C314 123.5(13) . . ?
C313 C314 H314 118.9 . . ?
C315 C314 C313 122.3(12) . . ?
C315 C314 H314 118.9 . . ?
C314 C315 Pt3 130.0(10) . . ?
C314 C315 C316 118.9(11) . . ?
C316 C315 Pt3 111.1(10) . . ?
C303 C316 C315 120.6(13) . . ?
C303 C316 C317 125.4(12) . . ?
C317 C316 C315 114.0(12) . . ?
C316 C317 H317 121.7 . . ?
N318 C317 C316 116.6(12) . . ?
N318 C317 H317 121.7 . . ?
C317 N318 Pt3 117.0(10) . . ?
C317 N318 N319 119.1(11) . . ?
N319 N318 Pt3 123.8(7) . . ?
C320 N319 N318 114.0(11) . . ?
N319 C320 S320 125.7(11) . . ?
N319 C320 N321 120.2(13) . . ?
N321 C320 S320 114.1(10) . . ?
Pt2 S320 Pt3 109.54(14) . . ?
C320 S320 Pt2 103.9(4) . . ?
C320 S320 Pt3 92.4(4) . . ?
C320 N321 H321 118.9 . . ?
C320 N321 C322 122.1(12) . . ?
C322 N321 H321 118.9 . . ?
C327 C322 N321 110.0(15) . . ?
C327 C322 H322 108.7 . . ?
C327 C322 C323 109.7(14) . . ?
N321 C322 H322 108.7 . . ?
N321 C322 C323 110.9(14) . . ?
C323 C322 H322 108.7 . . ?
C322 C323 H32C 109.1 . . ?
C322 C323 H32D 109.1 . . ?
H32C C323 H32D 107.9 . . ?
C324 C323 C322 112.3(15) . . ?
C324 C323 H32C 109.1 . . ?
C324 C323 H32D 109.1 . . ?
C323 C324 H32E 109.7 . . ?
C323 C324 H32F 109.7 . . ?
H32E C324 H32F 108.2 . . ?
C325 C324 C323 109.9(17) . . ?
C325 C324 H32E 109.7 . . ?
C325 C324 H32F 109.7 . . ?
C324 C325 H32G 109.2 . . ?
C324 C325 H32H 109.2 . . ?
C324 C325 C326 112.2(17) . . ?
H32G C325 H32H 107.9 . . ?
C326 C325 H32G 109.2 . . ?
C326 C325 H32H 109.2 . . ?
C327 C326 H32I 109.8 . . ?
C327 C326 H32J 109.8 . . ?
C325 C326 C327 109.2(15) . . ?
C325 C326 H32I 109.8 . . ?
C325 C326 H32J 109.8 . . ?
H32I C326 H32J 108.3 . . ?
C402 C401 C410 121.5(13) . . ?
C406 C401 C402 118.9(14) . . ?
C406 C401 C410 119.5(13) . . ?
C401 C402 C413 119.6(13) . . ?
C403 C402 C401 121.0(13) . . ?
C403 C402 C413 119.4(12) . . ?
C402 C403 C404 118.7(13) . . ?
C416 C403 C402 117.4(13) . . ?
C416 C403 C404 123.5(15) . . ?
C403 C404 H404 120.2 . . ?
C405 C404 C403 119.6(15) . . ?
C405 C404 H404 120.2 . . ?
C404 C405 H405 118.9 . . ?
C404 C405 C406 122.2(13) . . ?
C406 C405 H405 118.9 . . ?
C401 C406 C407 117.2(14) . . ?
C405 C406 C401 119.4(12) . . ?
C405 C406 C407 123.4(13) . . ?
C406 C407 H407 119.3 . . ?
C408 C407 C406 121.5(15) . . ?
C408 C407 H407 119.3 . . ?
C407 C408 H408 117.8 . . ?
C407 C408 C409 124.3(16) . . ?
C409 C408 H408 117.8 . . ?
C408 C409 H409 121.5 . . ?
C408 C409 C410 117.0(16) . . ?
C410 C409 H409 121.5 . . ?
C409 C410 C401 120.4(15) . . ?
C409 C410 C411 124.1(15) . . ?
C411 C410 C401 115.4(13) . . ?
C410 C411 H411 118.6 . . ?
C412 C411 C410 122.8(15) . . ?
C412 C411 H411 118.6 . . ?
C411 C412 H412 117.8 . . ?
C411 C412 C413 124.3(16) . . ?
C413 C412 H412 117.8 . . ?
C412 C413 C402 116.2(13) . . ?
C414 C413 C402 120.3(13) . . ?
C414 C413 C412 123.4(14) . . ?
C413 C414 H414 119.2 . . ?
C415 C414 C413 121.6(12) . . ?
C415 C414 H414 119.2 . . ?
C414 C415 Pt4 130.9(9) . . ?
C414 C415 C416 116.7(12) . . ?
C416 C415 Pt4 112.3(10) . . ?
C403 C416 C415 124.4(14) . . ?
C403 C416 C417 121.9(13) . . ?
C415 C416 C417 113.7(12) . . ?
C416 C417 H417 121.6 . . ?
N418 C417 C416 116.7(12) . . ?
N418 C417 H417 121.6 . . ?
C417 N418 Pt4 114.9(10) . . ?
C417 N418 N419 120.0(11) . . ?
N419 N418 Pt4 124.9(8) . . ?
C420 N419 N418 113.9(11) . . ?
N419 C420 S420 124.1(11) . . ?
N419 C420 N421 119.2(13) . . ?
N421 C420 S420 116.6(10) . . ?
Pt1 S420 Pt4 110.37(13) . . ?
C420 S420 Pt1 104.4(5) . . ?
C420 S420 Pt4 93.7(4) . . ?
C420 N421 H421 117.4 . . ?
C420 N421 H42A 119.1 . . ?
C420 N421 C422 125.1(17) . . ?
C420 N421 C22A 121.8(13) . . ?
C422 N421 H421 117.4 . . ?
C22A N421 H42A 119.1 . . ?
N421 C422 H422 103.7 . . ?
N421 C422 C423 115.6(19) . . ?
N421 C422 C427 115(2) . . ?
C423 C422 H422 103.7 . . ?
C423 C422 C427 113(2) . . ?
C427 C422 H422 103.7 . . ?
C422 C423 H42B 109.2 . . ?
C422 C423 H42C 109.2 . . ?
C422 C423 C424 112(2) . . ?
H42B C423 H42C 107.9 . . ?
C424 C423 H42B 109.2 . . ?
C424 C423 H42C 109.2 . . ?
C423 C424 H42D 107.4 . . ?
C423 C424 H42E 107.4 . . ?
H42D C424 H42E 107.0 . . ?
C425 C424 C423 120(2) . . ?
C425 C424 H42D 107.4 . . ?
C425 C424 H42E 107.4 . . ?
C424 C425 H42F 109.6 . . ?
C424 C425 H42G 109.6 . . ?
C424 C425 C426 110(2) . . ?
H42F C425 H42G 108.1 . . ?
C426 C425 H42F 109.6 . . ?
C426 C425 H42G 109.6 . . ?
C425 C426 H42H 108.4 . . ?
C425 C426 H42I 108.4 . . ?
C425 C426 C427 115(2) . . ?
H42H C426 H42I 107.5 . . ?
C427 C426 H42H 108.4 . . ?
C427 C426 H42I 108.4 . . ?
C422 C427 H42J 108.2 . . ?
C422 C427 H42K 108.2 . . ?
C426 C427 C422 116(2) . . ?
C426 C427 H42J 108.2 . . ?
C426 C427 H42K 108.2 . . ?
H42J C427 H42K 107.4 . . ?
Cl11 C10 H10 105.5 . . ?
Cl13 C10 Cl11 112.8(13) . . ?
Cl13 C10 H10 105.5 . . ?
Cl12 C10 Cl11 111.9(12) . . ?
Cl12 C10 Cl13 114.7(13) . . ?
Cl12 C10 H10 105.5 . . ?
H1A C1 H1B 109.5 . . ?
H1A C1 H1C 109.5 . . ?
H1B C1 H1C 109.5 . . ?
C2 C1 H1A 109.5 . . ?
C2 C1 H1B 109.5 . . ?
C2 C1 H1C 109.5 . . ?
O2 C2 C1 123.5(15) . . ?
O2 C2 C3 119.0(17) . . ?
C1 C2 C3 117.4(17) . . ?
C2 C3 H3A 109.5 . . ?
C2 C3 H3B 109.5 . . ?
C2 C3 H3C 109.5 . . ?
H3A C3 H3B 109.5 . . ?
H3A C3 H3C 109.5 . . ?
H3B C3 H3C 109.5 . . ?
O5 C5 C6 115(2) . . ?
O5 C5 C4 125(2) . . ?
C4 C5 C6 118(2) . . ?
C5 C6 H6A 109.5 . . ?
C5 C6 H6B 109.5 . . ?
C5 C6 H6C 109.5 . . ?
H6A C6 H6B 109.5 . . ?
H6A C6 H6C 109.5 . . ?
H6B C6 H6C 109.5 . . ?
C5 C4 H4A 109.5 . . ?
C5 C4 H4B 109.5 . . ?
C5 C4 H4C 109.5 . . ?
H4A C4 H4B 109.5 . . ?
H4A C4 H4C 109.5 . . ?
H4B C4 H4C 109.5 . . ?
N421 C22A H22K 112.4 . . ?
N421 C22A C27A 106.1(12) . . ?
N421 C22A C23A 104.6(12) . . ?
C27A C22A H22K 112.4 . . ?
C23A C22A H22K 112.4 . . ?
C23A C22A C27A 108.4(17) . . ?
C22A C27A H27A 110.0 . . ?
C22A C27A H27B 110.0 . . ?
C22A C27A C26A 108.3(10) . . ?
H27A C27A H27B 108.4 . . ?
C26A C27A H27A 110.0 . . ?
C26A C27A H27B 110.0 . . ?
C27A C26A H26A 110.0 . . ?
C27A C26A H26B 110.0 . . ?
H26A C26A H26B 108.4 . . ?
C25A C26A C27A 108.2(11) . . ?
C25A C26A H26A 110.0 . . ?
C25A C26A H26B 110.0 . . ?
C26A C25A H25A 109.9 . . ?
C26A C25A H25B 109.9 . . ?
H25A C25A H25B 108.3 . . ?
C24A C25A C26A 108.9(12) . . ?
C24A C25A H25A 109.9 . . ?
C24A C25A H25B 109.9 . . ?
C25A C24A H24A 110.1 . . ?
C25A C24A H24B 110.1 . . ?
C25A C24A C23A 108.0(10) . . ?
H24A C24A H24B 108.4 . . ?
C23A C24A H24A 110.1 . . ?
C23A C24A H24B 110.1 . . ?
C22A C23A C24A 108.3(10) . . ?
C22A C23A H23A 110.0 . . ?
C22A C23A H23B 110.0 . . ?
C24A C23A H23A 110.0 . . ?
C24A C23A H23B 110.0 . . ?
H23A C23A H23B 108.4 . . ?

loop_
_geom_bond_atom_site_label_1
_geom_bond_atom_site_label_2
_geom_bond_distance
_geom_bond_site_symmetry_2
_geom_bond_publ_flag
Pt1 C115 2.036(14) . ?
Pt1 N118 2.002(10) . ?
Pt1 S120 2.341(3) . ?
Pt1 S420 2.300(3) . ?
Pt2 C215 2.077(12) . ?
Pt2 N218 2.007(11) . ?
Pt2 S220 2.348(3) . ?
Pt2 S320 2.299(3) . ?
Pt3 S120 2.309(3) . ?
Pt3 C315 2.001(12) . ?
Pt3 N318 2.001(10) . ?
Pt3 S320 2.351(3) . ?
Pt4 S220 2.301(3) . ?
Pt4 C415 2.001(13) . ?
Pt4 N418 2.005(11) . ?
Pt4 S420 2.357(3) . ?
C327 H32A 0.9900 . ?
C327 H32B 0.9900 . ?
C327 C322 1.44(2) . ?
C327 C326 1.57(2) . ?
C101 C102 1.431(18) . ?
C101 C106 1.418(18) . ?
C101 C110 1.435(19) . ?
C102 C103 1.403(19) . ?
C102 C113 1.466(18) . ?
C103 C104 1.451(17) . ?
C103 C116 1.415(17) . ?
C104 H104 0.9500 . ?
C104 C105 1.301(17) . ?
C105 H105 0.9500 . ?
C105 C106 1.475(19) . ?
C106 C107 1.375(18) . ?
C107 H107 0.9500 . ?
C107 C108 1.36(2) . ?
C108 H108 0.9500 . ?
C108 C109 1.37(2) . ?
C109 H109 0.9500 . ?
C109 C110 1.379(17) . ?
C110 C111 1.435(18) . ?
C111 H111 0.9500 . ?
C111 C112 1.395(19) . ?
C112 H112 0.9500 . ?
C112 C113 1.430(19) . ?
C113 C114 1.424(16) . ?
C114 H114 0.9500 . ?
C114 C115 1.341(17) . ?
C115 C116 1.449(18) . ?
C116 C117 1.442(18) . ?
C117 H117 0.9500 . ?
C117 N118 1.275(14) . ?
N118 N119 1.385(13) . ?
N119 C120 1.285(14) . ?
C120 S120 1.817(14) . ?
C120 N121 1.327(15) . ?
N121 H121 0.8800 . ?
N121 C122 1.473(16) . ?
C122 H122 1.0000 . ?
C122 C123 1.478(18) . ?
C122 C127 1.528(17) . ?
C123 H12A 0.9900 . ?
C123 H12B 0.9900 . ?
C123 C124 1.57(2) . ?
C124 H12C 0.9900 . ?
C124 H12D 0.9900 . ?
C124 C125 1.51(2) . ?
C125 H12E 0.9900 . ?
C125 H12F 0.9900 . ?
C125 C126 1.53(2) . ?
C126 H12G 0.9900 . ?
C126 H12H 0.9900 . ?
C126 C127 1.54(2) . ?
C127 H12I 0.9900 . ?
C127 H12J 0.9900 . ?
C201 C202 1.448(16) . ?
C201 C206 1.392(18) . ?
C201 C210 1.443(19) . ?
C202 C203 1.449(17) . ?
C202 C213 1.432(17) . ?
C203 C204 1.436(18) . ?
C203 C216 1.399(16) . ?
C204 H204 0.9500 . ?
C204 C205 1.302(17) . ?
C205 H205 0.9500 . ?
C205 C206 1.453(19) . ?
C206 C207 1.416(17) . ?
C207 H207 0.9500 . ?
C207 C208 1.357(19) . ?
C208 H208 0.9500 . ?
C208 C209 1.358(19) . ?
C209 H209 0.9500 . ?
C209 C210 1.423(18) . ?
C210 C211 1.391(19) . ?
C211 H211 0.9500 . ?
C211 C212 1.370(17) . ?
C212 H212 0.9500 . ?
C212 C213 1.409(18) . ?
C213 C214 1.405(16) . ?
C214 H214 0.9500 . ?
C214 C215 1.341(17) . ?
C215 C216 1.423(17) . ?
C216 C217 1.438(17) . ?
C217 H217 0.9500 . ?
C217 N218 1.300(14) . ?
N218 N219 1.339(14) . ?
N219 C220 1.306(15) . ?
C220 S220 1.813(13) . ?
C220 N221 1.312(15) . ?
N221 H221 0.8800 . ?
N221 C222 1.472(18) . ?
C222 H222 1.0000 . ?
C222 C223 1.47(2) . ?
C222 C227 1.50(2) . ?
C223 H22A 0.9900 . ?
C223 H22B 0.9900 . ?
C223 C224 1.68(2) . ?
C224 H22C 0.9900 . ?
C224 H22D 0.9900 . ?
C224 C225 1.51(3) . ?
C225 H22E 0.9900 . ?
C225 H22F 0.9900 . ?
C225 C226 1.47(2) . ?
C226 H22G 0.9900 . ?
C226 H22H 0.9900 . ?
C226 C227 1.50(2) . ?
C227 H22I 0.9900 . ?
C227 H22J 0.9900 . ?
C301 C302 1.454(16) . ?
C301 C306 1.422(19) . ?
C301 C310 1.406(19) . ?
C302 C303 1.412(19) . ?
C302 C313 1.422(18) . ?
C303 C304 1.434(18) . ?
C303 C316 1.426(18) . ?
C304 H304 0.9500 . ?
C304 C305 1.320(18) . ?
C305 H305 0.9500 . ?
C305 C306 1.45(2) . ?
C306 C307 1.370(18) . ?
C307 H307 0.9500 . ?
C307 C308 1.43(2) . ?
C308 H308 0.9500 . ?
C308 C309 1.42(2) . ?
C309 C310 1.418(18) . ?
C310 C311 1.451(19) . ?
C311 H311 0.9500 . ?
C311 C312 1.355(19) . ?
C312 H312 0.9500 . ?
C312 C313 1.400(19) . ?
C313 C314 1.430(16) . ?
C314 H314 0.9500 . ?
C314 C315 1.392(18) . ?
C315 C316 1.450(18) . ?
C316 C317 1.440(18) . ?
C317 H317 0.9500 . ?
C317 N318 1.266(14) . ?
N318 N319 1.342(14) . ?
N319 C320 1.299(15) . ?
C320 S320 1.804(14) . ?
C320 N321 1.364(16) . ?
N321 H321 0.8800 . ?
N321 C322 1.498(19) . ?
C322 H322 1.0000 . ?
C322 C323 1.55(2) . ?
C323 H32C 0.9900 . ?
C323 H32D 0.9900 . ?
C323 C324 1.51(2) . ?
C324 H32E 0.9900 . ?
C324 H32F 0.9900 . ?
C324 C325 1.45(2) . ?
C325 H32G 0.9900 . ?
C325 H32H 0.9900 . ?
C325 C326 1.49(2) . ?
C326 H32I 0.9900 . ?
C326 H32J 0.9900 . ?
C401 C402 1.425(18) . ?
C401 C406 1.412(18) . ?
C401 C410 1.44(2) . ?
C402 C403 1.41(2) . ?
C402 C413 1.435(19) . ?
C403 C404 1.433(19) . ?
C403 C416 1.393(18) . ?
C404 H404 0.9500 . ?
C404 C405 1.375(18) . ?
C405 H405 0.9500 . ?
C405 C406 1.410(19) . ?
C406 C407 1.414(17) . ?
C407 H407 0.9500 . ?
C407 C408 1.33(2) . ?
C408 H408 0.9500 . ?
C408 C409 1.38(2) . ?
C409 H409 0.9500 . ?
C409 C410 1.401(19) . ?
C410 C411 1.42(2) . ?
C411 H411 0.9500 . ?
C411 C412 1.324(19) . ?
C412 H412 0.9500 . ?
C412 C413 1.408(19) . ?
C413 C414 1.401(16) . ?
C414 H414 0.9500 . ?
C414 C415 1.386(17) . ?
C415 C416 1.423(17) . ?
C416 C417 1.472(19) . ?
C417 H417 0.9500 . ?
C417 N418 1.313(15) . ?
N418 N419 1.341(14) . ?
N419 C420 1.305(16) . ?
C420 S420 1.792(15) . ?
C420 N421 1.315(16) . ?
N421 H421 0.8800 . ?
N421 H42A 0.8800 . ?
N421 C422 1.38(3) . ?
N421 C22A 1.540(10) . ?
C422 H422 1.0000 . ?
C422 C423 1.543(10) . ?
C422 C427 1.547(10) . ?
C423 H42B 0.9900 . ?
C423 H42C 0.9900 . ?
C423 C424 1.544(10) . ?
C424 H42D 0.9900 . ?
C424 H42E 0.9900 . ?
C424 C425 1.540(10) . ?
C425 H42F 0.9900 . ?
C425 H42G 0.9900 . ?
C425 C426 1.540(10) . ?
C426 H42H 0.9900 . ?
C426 H42I 0.9900 . ?
C426 C427 1.546(10) . ?
C427 H42J 0.9900 . ?
C427 H42K 0.9900 . ?
Cl11 C10 1.78(2) . ?
Cl13 C10 1.69(2) . ?
C10 H10 1.0000 . ?
C10 Cl12 1.69(2) . ?
O2 C2 1.19(2) . ?
C1 H1A 0.9800 . ?
C1 H1B 0.9800 . ?
C1 H1C 0.9800 . ?
C1 C2 1.52(2) . ?
C2 C3 1.554(19) . ?
C3 H3A 0.9800 . ?
C3 H3B 0.9800 . ?
C3 H3C 0.9800 . ?
O5 C5 1.30(2) . ?
C5 C6 1.48(3) . ?
C5 C4 1.39(3) . ?
C6 H6A 0.9800 . ?
C6 H6B 0.9800 . ?
C6 H6C 0.9800 . ?
C4 H4A 0.9800 . ?
C4 H4B 0.9800 . ?
C4 H4C 0.9800 . ?
C22A H22K 1.0000 . ?
C22A C27A 1.551(10) . ?
C22A C23A 1.549(10) . ?
C27A H27A 0.9900 . ?
C27A H27B 0.9900 . ?
C27A C26A 1.554(10) . ?
C26A H26A 0.9900 . ?
C26A H26B 0.9900 . ?
C26A C25A 1.553(10) . ?
C25A H25A 0.9900 . ?
C25A H25B 0.9900 . ?
C25A C24A 1.550(10) . ?
C24A H24A 0.9900 . ?
C24A H24B 0.9900 . ?
C24A C23A 1.553(10) . ?
C23A H23A 0.9900 . ?
C23A H23B 0.9900 . ?

loop_
_geom_hbond_atom_site_label_D
_geom_hbond_atom_site_label_H
_geom_hbond_atom_site_label_A
_geom_hbond_distance_DH
_geom_hbond_distance_HA
_geom_hbond_distance_DA
_geom_hbond_angle_DHA
_geom_hbond_site_symmetry_A
_geom_hbond_publ_flag
N121 H121 O2 0.88 2.13 2.995(14) 167.2 . yes
N221 H221 O5 0.88 2.20 3.036(15) 158.5 . yes
C10 H10 O2 1.00 2.58 3.40(3) 139.4 . yes

loop_
_geom_torsion_atom_site_label_1
_geom_torsion_atom_site_label_2
_geom_torsion_atom_site_label_3
_geom_torsion_atom_site_label_4
_geom_torsion
_geom_torsion_site_symmetry_1
_geom_torsion_site_symmetry_2
_geom_torsion_site_symmetry_3
_geom_torsion_site_symmetry_4
_geom_torsion_publ_flag
Pt1 C115 C116 C103 179.4(10) . . . . ?
Pt1 C115 C116 C117 2.9(15) . . . . ?
Pt1 N118 N119 C120 -4.4(14) . . . . ?
Pt2 C215 C216 C203 -178.2(11) . . . . ?
Pt2 C215 C216 C217 4.7(15) . . . . ?
Pt2 N218 N219 C220 -3.7(17) . . . . ?
Pt3 C315 C316 C303 178.1(10) . . . . ?
Pt3 C315 C316 C317 -3.6(14) . . . . ?
Pt3 N318 N319 C320 2.5(16) . . . . ?
Pt4 C415 C416 C403 178.0(12) . . . . ?
Pt4 C415 C416 C417 -4.0(15) . . . . ?
Pt4 N418 N419 C420 4.1(16) . . . . ?
C327 C322 C323 C324 55(2) . . . . ?
C101 C102 C103 C104 -2(2) . . . . ?
C101 C102 C103 C116 178.0(13) . . . . ?
C101 C102 C113 C112 2(2) . . . . ?
C101 C102 C113 C114 -179.1(13) . . . . ?
C101 C106 C107 C108 -2(2) . . . . ?
C101 C110 C111 C112 -1(2) . . . . ?
C102 C101 C106 C105 -1(2) . . . . ?
C102 C101 C106 C107 -178.0(14) . . . . ?
C102 C101 C110 C109 177.4(14) . . . . ?
C102 C101 C110 C111 1(2) . . . . ?
C102 C103 C104 C105 1(2) . . . . ?
C102 C103 C116 C115 2(2) . . . . ?
C102 C103 C116 C117 177.8(13) . . . . ?
C102 C113 C114 C115 0(2) . . . . ?
C103 C102 C113 C112 179.1(14) . . . . ?
C103 C102 C113 C114 -2(2) . . . . ?
C103 C104 C105 C106 1(2) . . . . ?
C103 C116 C117 N118 178.9(12) . . . . ?
C104 C103 C116 C115 -178.0(13) . . . . ?
C104 C103 C116 C117 -2(2) . . . . ?
C104 C105 C106 C101 0(2) . . . . ?
C104 C105 C106 C107 176.2(15) . . . . ?
C105 C106 C107 C108 -178.7(15) . . . . ?
C106 C101 C102 C103 3(2) . . . . ?
C106 C101 C102 C113 179.8(13) . . . . ?
C106 C101 C110 C109 -3(2) . . . . ?
C106 C101 C110 C111 179.9(13) . . . . ?
C106 C107 C108 C109 3(3) . . . . ?
C107 C108 C109 C110 -3(3) . . . . ?
C108 C109 C110 C101 3(2) . . . . ?
C108 C109 C110 C111 -179.9(15) . . . . ?
C109 C110 C111 C112 -178.2(14) . . . . ?
C110 C101 C102 C103 -177.9(14) . . . . ?
C110 C101 C102 C113 -1(2) . . . . ?
C110 C101 C106 C105 179.3(13) . . . . ?
C110 C101 C106 C107 3(2) . . . . ?
C110 C111 C112 C113 3(2) . . . . ?
C111 C112 C113 C102 -3(2) . . . . ?
C111 C112 C113 C114 178.4(13) . . . . ?
C112 C113 C114 C115 179.2(13) . . . . ?
C113 C102 C103 C104 -179.4(13) . . . . ?
C113 C102 C103 C116 1(2) . . . . ?
C113 C114 C115 Pt1 178.9(10) . . . . ?
C113 C114 C115 C116 2(2) . . . . ?
C114 C115 C116 C103 -3(2) . . . . ?
C114 C115 C116 C117 -179.8(13) . . . . ?
C115 C116 C117 N118 -4.7(19) . . . . ?
C116 C103 C104 C105 -179.7(14) . . . . ?
C116 C117 N118 Pt1 4.0(16) . . . . ?
C116 C117 N118 N119 176.2(11) . . . . ?
C117 N118 N119 C120 -176.1(12) . . . . ?
N118 N119 C120 S120 -4.1(15) . . . . ?
N118 N119 C120 N121 179.9(10) . . . . ?
N119 C120 S120 Pt1 8.4(11) . . . . ?
N119 C120 S120 Pt3 118.0(10) . . . . ?
N119 C120 N121 C122 -2.9(18) . . . . ?
C120 N121 C122 C123 -73.4(16) . . . . ?
C120 N121 C122 C127 163.5(12) . . . . ?
S120 C120 N121 C122 -179.2(9) . . . . ?
N121 C120 S120 Pt1 -175.5(9) . . . . ?
N121 C120 S120 Pt3 -65.9(10) . . . . ?
N121 C122 C123 C124 176.5(11) . . . . ?
N121 C122 C127 C126 -176.0(13) . . . . ?
C122 C123 C124 C125 63.0(16) . . . . ?
C123 C122 C127 C126 59.1(17) . . . . ?
C123 C124 C125 C126 -61.2(19) . . . . ?
C124 C125 C126 C127 59.9(19) . . . . ?
C125 C126 C127 C122 -57.8(19) . . . . ?
C127 C122 C123 C124 -61.1(15) . . . . ?
C201 C202 C203 C204 1.2(19) . . . . ?
C201 C202 C203 C216 178.6(12) . . . . ?
C201 C202 C213 C212 5.2(19) . . . . ?
C201 C202 C213 C214 -177.3(12) . . . . ?
C201 C206 C207 C208 1(2) . . . . ?
C201 C210 C211 C212 -3(2) . . . . ?
C202 C201 C206 C205 1(2) . . . . ?
C202 C201 C206 C207 178.6(13) . . . . ?
C202 C201 C210 C209 -179.7(12) . . . . ?
C202 C201 C210 C211 5(2) . . . . ?
C202 C203 C204 C205 -2(2) . . . . ?
C202 C203 C216 C215 -2(2) . . . . ?
C202 C203 C216 C217 175.5(13) . . . . ?
C202 C213 C214 C215 -0.8(19) . . . . ?
C203 C202 C213 C212 -177.6(12) . . . . ?
C203 C202 C213 C214 -0.2(19) . . . . ?
C203 C204 C205 C206 3(3) . . . . ?
C203 C216 C217 N218 179.9(13) . . . . ?
C204 C203 C216 C215 175.7(13) . . . . ?
C204 C203 C216 C217 -7(2) . . . . ?
C204 C205 C206 C201 -3(2) . . . . ?
C204 C205 C206 C207 -179.5(15) . . . . ?
C205 C206 C207 C208 177.9(15) . . . . ?
C206 C201 C202 C203 -1(2) . . . . ?
C206 C201 C202 C213 176.4(13) . . . . ?
C206 C201 C210 C209 -2(2) . . . . ?
C206 C201 C210 C211 -177.6(14) . . . . ?
C206 C207 C208 C209 -2(2) . . . . ?
C207 C208 C209 C210 1(2) . . . . ?
C208 C209 C210 C201 1(2) . . . . ?
C208 C209 C210 C211 176.3(15) . . . . ?
C209 C210 C211 C212 -177.7(14) . . . . ?
C210 C201 C202 C203 176.5(12) . . . . ?
C210 C201 C202 C213 -6.3(18) . . . . ?
C210 C201 C206 C205 -175.9(13) . . . . ?
C210 C201 C206 C207 1(2) . . . . ?
C210 C211 C212 C213 1(2) . . . . ?
C211 C212 C213 C202 -3(2) . . . . ?
C211 C212 C213 C214 -179.9(13) . . . . ?
C212 C213 C214 C215 176.6(13) . . . . ?
C213 C202 C203 C204 -176.1(12) . . . . ?
C213 C202 C203 C216 1.3(19) . . . . ?
C213 C214 C215 Pt2 179.1(9) . . . . ?
C213 C214 C215 C216 1(2) . . . . ?
C214 C215 C216 C203 1(2) . . . . ?
C214 C215 C216 C217 -176.6(13) . . . . ?
C215 C216 C217 N218 -3(2) . . . . ?
C216 C203 C204 C205 -179.5(15) . . . . ?
C216 C217 N218 Pt2 -0.5(16) . . . . ?
C216 C217 N218 N219 176.0(12) . . . . ?
C217 N218 N219 C220 -179.8(12) . . . . ?
N218 N219 C220 S220 -7.0(17) . . . . ?
N218 N219 C220 N221 178.6(12) . . . . ?
N219 C220 S220 Pt2 11.4(12) . . . . ?
N219 C220 S220 Pt4 123.6(11) . . . . ?
N219 C220 N221 C222 -8(2) . . . . ?
C220 N221 C222 C223 161.6(15) . . . . ?
C220 N221 C222 C227 -78.0(18) . . . . ?
S220 C220 N221 C222 177.4(11) . . . . ?
N221 C220 S220 Pt2 -173.9(10) . . . . ?
N221 C220 S220 Pt4 -61.7(11) . . . . ?
N221 C222 C223 C224 -175.2(14) . . . . ?
N221 C222 C227 C226 174.3(13) . . . . ?
C222 C223 C224 C225 -60(2) . . . . ?
C223 C222 C227 C226 -62.8(19) . . . . ?
C223 C224 C225 C226 60(2) . . . . ?
C224 C225 C226 C227 -61(2) . . . . ?
C225 C226 C227 C222 59(2) . . . . ?
C227 C222 C223 C224 61.3(19) . . . . ?
C301 C302 C303 C304 -0.2(19) . . . . ?
C301 C302 C303 C316 -178.5(11) . . . . ?
C301 C302 C313 C312 -1(2) . . . . ?
C301 C302 C313 C314 177.2(11) . . . . ?
C301 C306 C307 C308 0(2) . . . . ?
C301 C310 C311 C312 1(2) . . . . ?
C302 C301 C306 C305 0(2) . . . . ?
C302 C301 C306 C307 -178.9(13) . . . . ?
C302 C301 C310 C309 179.0(12) . . . . ?
C302 C301 C310 C311 -1(2) . . . . ?
C302 C303 C304 C305 3(2) . . . . ?
C302 C303 C316 C315 1.2(19) . . . . ?
C302 C303 C316 C317 -176.8(13) . . . . ?
C302 C313 C314 C315 1.4(19) . . . . ?
C303 C302 C313 C312 179.6(13) . . . . ?
C303 C302 C313 C314 -2(2) . . . . ?
C303 C304 C305 C306 -5(2) . . . . ?
C303 C316 C317 N318 -179.6(12) . . . . ?
C304 C303 C316 C315 -177.0(12) . . . . ?
C304 C303 C316 C317 5(2) . . . . ?
C304 C305 C306 C301 3(2) . . . . ?
C304 C305 C306 C307 -178.1(15) . . . . ?
C305 C306 C307 C308 -178.9(15) . . . . ?
C306 C301 C302 C303 -1.4(19) . . . . ?
C306 C301 C302 C313 178.9(13) . . . . ?
C306 C301 C310 C309 2(2) . . . . ?
C306 C301 C310 C311 -178.8(13) . . . . ?
C306 C307 C308 C309 1(2) . . . . ?
C307 C308 C309 C310 -1(2) . . . . ?
C308 C309 C310 C301 0(2) . . . . ?
C308 C309 C310 C311 -180.0(13) . . . . ?
C309 C310 C311 C312 -179.8(14) . . . . ?
C310 C301 C302 C303 -178.8(13) . . . . ?
C310 C301 C302 C313 1.5(19) . . . . ?
C310 C301 C306 C305 177.7(14) . . . . ?
C310 C301 C306 C307 -2(2) . . . . ?
C310 C311 C312 C313 0(2) . . . . ?
C311 C312 C313 C302 0(2) . . . . ?
C311 C312 C313 C314 -177.9(13) . . . . ?
C312 C313 C314 C315 179.2(13) . . . . ?
C313 C302 C303 C304 179.4(12) . . . . ?
C313 C302 C303 C316 1(2) . . . . ?
C313 C314 C315 Pt3 -179.5(9) . . . . ?
C313 C314 C315 C316 0.9(19) . . . . ?
C314 C315 C316 C303 -2.3(19) . . . . ?
C314 C315 C316 C317 176.0(12) . . . . ?
C315 C316 C317 N318 2.2(18) . . . . ?
C316 C303 C304 C305 -178.5(14) . . . . ?
C316 C317 N318 Pt3 0.4(17) . . . . ?
C316 C317 N318 N319 -177.7(11) . . . . ?
C317 N318 N319 C320 -179.5(12) . . . . ?
N318 N319 C320 S320 5.3(17) . . . . ?
N318 N319 C320 N321 -177.5(11) . . . . ?
N319 C320 S320 Pt2 -119.2(11) . . . . ?
N319 C320 S320 Pt3 -8.4(12) . . . . ?
N319 C320 N321 C322 2(2) . . . . ?
C320 N321 C322 C327 -77.7(19) . . . . ?
C320 N321 C322 C323 160.8(14) . . . . ?
S320 C320 N321 C322 179.3(11) . . . . ?
N321 C320 S320 Pt2 63.4(10) . . . . ?
N321 C320 S320 Pt3 174.2(9) . . . . ?
N321 C322 C323 C324 177.1(15) . . . . ?
C322 C327 C326 C325 58(2) . . . . ?
C322 C323 C324 C325 -55(2) . . . . ?
C323 C324 C325 C326 58(2) . . . . ?
C324 C325 C326 C327 -59(2) . . . . ?
C326 C327 C322 N321 -178.0(14) . . . . ?
C326 C327 C322 C323 -56(2) . . . . ?
C401 C402 C403 C404 3(2) . . . . ?
C401 C402 C403 C416 176.0(13) . . . . ?
C401 C402 C413 C412 -2(2) . . . . ?
C401 C402 C413 C414 -179.0(13) . . . . ?
C401 C406 C407 C408 2(2) . . . . ?
C401 C410 C411 C412 -1(2) . . . . ?
C402 C401 C406 C405 -1(2) . . . . ?
C402 C401 C406 C407 177.9(13) . . . . ?
C402 C401 C410 C409 -179.6(14) . . . . ?
C402 C401 C410 C411 1(2) . . . . ?
C402 C403 C404 C405 -4(2) . . . . ?
C402 C403 C416 C415 6(2) . . . . ?
C402 C403 C416 C417 -172.0(13) . . . . ?
C402 C413 C414 C415 1(2) . . . . ?
C403 C402 C413 C412 178.3(14) . . . . ?
C403 C402 C413 C414 1(2) . . . . ?
C403 C404 C405 C406 3(2) . . . . ?
C403 C416 C417 N418 -179.1(13) . . . . ?
C404 C403 C416 C415 178.7(14) . . . . ?
C404 C403 C416 C417 1(2) . . . . ?
C404 C405 C406 C401 -1(2) . . . . ?
C404 C405 C406 C407 -179.5(15) . . . . ?
C405 C406 C407 C408 -179.1(16) . . . . ?
C406 C401 C402 C403 0(2) . . . . ?
C406 C401 C402 C413 179.7(14) . . . . ?
C406 C401 C410 C409 1(2) . . . . ?
C406 C401 C410 C411 -178.4(14) . . . . ?
C406 C407 C408 C409 0(3) . . . . ?
C407 C408 C409 C410 -2(3) . . . . ?
C408 C409 C410 C401 1(2) . . . . ?
C408 C409 C410 C411 -179.8(16) . . . . ?
C409 C410 C411 C412 -179.9(17) . . . . ?
C410 C401 C402 C403 180.0(14) . . . . ?
C410 C401 C402 C413 0(2) . . . . ?
C410 C401 C406 C405 178.9(14) . . . . ?
C410 C401 C406 C407 -2(2) . . . . ?
C410 C411 C412 C413 -1(3) . . . . ?
C411 C412 C413 C402 2(3) . . . . ?
C411 C412 C413 C414 179.5(16) . . . . ?
C412 C413 C414 C415 -176.7(15) . . . . ?
C413 C402 C403 C404 -177.0(13) . . . . ?
C413 C402 C403 C416 -4(2) . . . . ?
C413 C414 C415 Pt4 178.1(11) . . . . ?
C413 C414 C415 C416 1(2) . . . . ?
C414 C415 C416 C403 -4(2) . . . . ?
C414 C415 C416 C417 173.5(13) . . . . ?
C415 C416 C417 N418 2.9(19) . . . . ?
C416 C403 C404 C405 -177.2(15) . . . . ?
C416 C417 N418 Pt4 -0.3(16) . . . . ?
C416 C417 N418 N419 -175.2(12) . . . . ?
C417 N418 N419 C420 178.5(13) . . . . ?
N418 N419 C420 S420 7.3(18) . . . . ?
N418 N419 C420 N421 -174.7(12) . . . . ?
N419 C420 S420 Pt1 -124.2(12) . . . . ?
N419 C420 S420 Pt4 -12.1(13) . . . . ?
N419 C420 N421 C422 15(2) . . . . ?
N419 C420 N421 C22A 0(2) . . . . ?
C420 N421 C422 C423 115(2) . . . . ?
C420 N421 C422 C427 -111(2) . . . . ?
C420 N421 C22A C27A -147.7(18) . . . . ?
C420 N421 C22A C23A 97.8(19) . . . . ?
S420 C420 N421 C422 -167.0(14) . . . . ?
S420 C420 N421 C22A 178.2(12) . . . . ?
N421 C420 S420 Pt1 57.8(12) . . . . ?
N421 C420 S420 Pt4 170.0(11) . . . . ?
N421 C422 C423 C424 180(2) . . . . ?
N421 C422 C427 C426 178(2) . . . . ?
N421 C22A C27A C26A -174.8(17) . . . . ?
N421 C22A C23A C24A 176.2(17) . . . . ?
C422 C423 C424 C425 -47(3) . . . . ?
C423 C422 C427 C426 -46(3) . . . . ?
C423 C424 C425 C426 45(3) . . . . ?
C424 C425 C426 C427 -43(3) . . . . ?
C425 C426 C427 C422 46(3) . . . . ?
C427 C422 C423 C424 44(3) . . . . ?
C22A C27A C26A C25A 62.1(18) . . . . ?
C27A C22A C23A C24A 63.4(18) . . . . ?
C27A C26A C25A C24A -62.2(17) . . . . ?
C26A C25A C24A C23A 62.4(16) . . . . ?
C25A C24A C23A C22A -62.8(19) . . . . ?
C23A C22A C27A C26A -63.0(17) . . . . ?
